data_7242885
loop_
_publ_author_name
'Wang, Chao'
'Lu, Yong Jun'
'Rao, Ming Yang'
'Chen, Ning'
'Wang, Shou Juan'
'Kong, Fan Gong'

_publ_section_title
;
 Co-crystal of Ti4Ni2 and Ti8Ni4 clusters with enhanced photochemical
 properties
;
_journal_issue 24
_journal_name_full CrystEngComm
_journal_page_first 4402
_journal_page_last 4407
_journal_paper_doi 10.1039/D1CE00369K
_journal_volume 23
_journal_year 2021
_chemical_formula_moiety 'C136 H114 N2 Ni4 O50 Ti8, C80 H64 Ni2 O28 Ti4, 5(C2 H3 N)'
_chemical_formula_sum 'C226 H193 N7 Ni6 O78 Ti12'
_chemical_formula_weight 5181.92
_space_group_crystal_system triclinic
_space_group_IT_number 2
_space_group_name_Hall '-P 1'
_space_group_name_H-M_alt 'P -1'
_atom_sites_solution_hydrogens geom
_atom_sites_solution_primary dual
_audit_creation_date 2020-09-23
_audit_creation_method
;
Olex2 1.3
(compiled 2020.06.28 svn.raecde09e for OlexSys, GUI svn.r6132)
;
_audit_update_record
;
2020-12-27 deposited with the CCDC.	2021-05-18 downloaded from the CCDC.
;
_cell_angle_alpha 78.5920(10)
_cell_angle_beta 79.3250(10)
_cell_angle_gamma 71.8550(10)
_cell_formula_units_Z 1
_cell_length_a 13.2237(2)
_cell_length_b 15.5692(2)
_cell_length_c 30.2206(4)
_cell_measurement_reflns_used 38411
_cell_measurement_temperature 100.00(10)
_cell_measurement_theta_max 75.8940
_cell_measurement_theta_min 3.0050
_cell_volume 5744.39(14)
_computing_cell_refinement 'CrysAlisPro 1.171.39.34b (Rigaku OD, 2017)'
_computing_data_collection 'CrysAlisPro 1.171.39.34b (Rigaku OD, 2017)'
_computing_data_reduction 'CrysAlisPro 1.171.39.34b (Rigaku OD, 2017)'
_computing_molecular_graphics 'Olex2 1.3 (Dolomanov et al., 2009)'
_computing_publication_material 'Olex2 1.3 (Dolomanov et al., 2009)'
_computing_structure_refinement 'SHELXL 2018/3 (Sheldrick, 2015)'
_computing_structure_solution 'SHELXT 2014/5 (Sheldrick, 2014)'
_diffrn_ambient_environment N~2~
_diffrn_ambient_temperature 100.00(10)
_diffrn_detector 'CCD plate'
_diffrn_detector_type HyPix
_diffrn_measured_fraction_theta_full 0.996
_diffrn_measured_fraction_theta_max 0.960
_diffrn_measurement_details
;
List of Runs (angles in degrees, time in seconds):

  # Type    Start    End  Width  t~exp~   \w     \q     \k     \f   Frames
#--------------------------------------------------------------------------
  1  \w    -73.00  -7.00   0.50    2.00    --  -43.30 106.00 -85.00  132
  2  \w    -51.00 -10.00   0.50    2.00    --  -43.30 125.00   0.00   82
  3  \w    -54.00 -28.00   0.50    2.50    --  -90.25 106.00 -85.00   52
  4  \w    -53.00 -27.00   0.50    2.50    --  -90.25 125.00 -30.00   52
  5  \w    -65.00  24.00   0.50    2.00    --  -43.30  57.00 -60.00  178
  6  \w    -63.00  30.00   0.50    2.00    --  -43.30  37.00  60.00  186
  7  \w     16.00  87.00   0.50    2.00    --   43.30-106.00 175.00  142
  8  \w     61.00 112.00   0.50    2.50    --  109.88-106.00 175.00  102
  9  \w     87.00 137.00   0.50    2.50    --  109.88 -77.00 120.00  100
 10  \w    107.00 134.00   0.50    2.50    --  109.88 -30.00   0.00   54
 11  \w    137.00 167.00   0.50    2.50    --  109.88  30.00 -30.00   60
 12  \w    102.00 145.00   0.50    2.50    --  109.88 106.00 -85.00   86
 13  \w     99.00 174.00   0.50    2.50    --  109.88  45.00-120.00  150
 14  \w     86.00 120.00   0.50    2.50    --  109.88  30.00 -30.00   68
 15  \w     74.00 132.00   0.50    2.50    --  109.88 -45.00 -90.00  116
 16  \w     76.00 128.00   0.50    2.50    --  109.88  15.00-120.00  104
 17  \w     69.00 107.00   0.50    2.50    --  109.88 -94.00-150.00   76
 18  \w     41.00  66.00   0.50    2.50    --  109.88 -45.00 -90.00   50
 19  \w     36.00 108.00   0.50    2.50    --  109.88 -94.00 -90.00  144
 20  \w     62.00  88.00   0.50    2.50    --  109.88 -94.00   0.00   52
 21  \w     62.00 108.00   0.50    2.50    --  109.88 -94.00  30.00   92
 22  \w     55.00 108.00   0.50    2.50    --  109.88 -94.00 -30.00  106
 23  \w     31.00 128.00   0.50    2.50    --  109.88 -30.00 120.00  194
 24  \w     43.00  70.00   0.50    2.50    --  109.88 -77.00 120.00   54
 25  \w     37.00  94.00   0.50    2.50    --  109.88 -94.00 120.00  114
 26  \w     32.00 101.00   0.50    2.50    --  109.88 -30.00   0.00  138
 27  \w     34.00 132.00   0.50    2.50    --  109.88 -45.00-120.00  196
 28  \w     36.00  86.00   0.50    2.50    --  109.88 -94.00  60.00  100
 29  \w   -111.00 -80.00   0.50    2.00    --  -43.30-125.00-120.00   62
 30  \w   -106.00 -71.00   0.50    2.00    --  -43.30-125.00-150.00   70
 31  \w   -124.00 -99.00   0.50    2.50    --  -90.25 -94.00 -60.00   50
 32  \w   -156.00-127.00   0.50    2.50    --  -90.25 -94.00 -60.00   58
 33  \w   -160.00-114.00   0.50    2.50    --  -90.25 -30.00 -60.00   92
 34  \w   -103.00 -69.00   0.50    2.50    --  -90.25 -30.00 -60.00   68
 35  \w   -131.00-105.00   0.50    2.50    --  -90.25 -94.00  30.00   52
 36  \w   -111.00 -20.00   0.50    2.00    --  -43.30 -57.00 150.00  182
 37  \w   -119.00 -94.00   0.50    2.50    --  -90.25-106.00 175.00   50
 38  \w   -163.00-129.00   0.50    2.50    --  -90.25 -45.00  60.00   68
;
_diffrn_measurement_device 'four-circle diffractometer'
_diffrn_measurement_device_type 'XtaLAB Synergy, Dualflex, HyPix'
_diffrn_measurement_method '\w scans'
_diffrn_orient_matrix_type 'CrysAlisPro convention (1999,Acta A55,543-557)'
_diffrn_orient_matrix_UB_11 -0.0758190000
_diffrn_orient_matrix_UB_12 0.0187945000
_diffrn_orient_matrix_UB_13 -0.0360465000
_diffrn_orient_matrix_UB_21 0.0798515000
_diffrn_orient_matrix_UB_22 0.0390428000
_diffrn_orient_matrix_UB_23 -0.0358421000
_diffrn_orient_matrix_UB_31 0.0563441000
_diffrn_orient_matrix_UB_32 -0.0959927000
_diffrn_orient_matrix_UB_33 -0.0129988000
_diffrn_radiation_monochromator mirror
_diffrn_radiation_probe x-ray
_diffrn_radiation_type 'Cu K\a'
_diffrn_radiation_wavelength 1.54184
_diffrn_reflns_av_R_equivalents 0.0240
_diffrn_reflns_av_unetI/netI 0.0232
_diffrn_reflns_Laue_measured_fraction_full 0.996
_diffrn_reflns_Laue_measured_fraction_max 0.960
_diffrn_reflns_limit_h_max 16
_diffrn_reflns_limit_h_min -15
_diffrn_reflns_limit_k_max 17
_diffrn_reflns_limit_k_min -19
_diffrn_reflns_limit_l_max 34
_diffrn_reflns_limit_l_min -37
_diffrn_reflns_number 66541
_diffrn_reflns_point_group_measured_fraction_full 0.996
_diffrn_reflns_point_group_measured_fraction_max 0.960
_diffrn_reflns_theta_full 67.684
_diffrn_reflns_theta_max 76.200
_diffrn_reflns_theta_min 3.010
_diffrn_source 'micro-focus sealed X-ray tube'
_diffrn_source_type 'PhotonJet (Cu) X-ray Source'
_exptl_absorpt_coefficient_mu 4.608
_exptl_absorpt_correction_T_max 1.00000
_exptl_absorpt_correction_T_min 0.94405
_exptl_absorpt_correction_type multi-scan
_exptl_absorpt_process_details
;
CrysAlisPro 1.171.39.34b (Rigaku Oxford Diffraction, 2017)
Empirical absorption correction using spherical harmonics,
 implemented in SCALE3 ABSPACK scaling algorithm.
;
_exptl_crystal_colour blue
_exptl_crystal_colour_primary blue
_exptl_crystal_density_diffrn 1.498
_exptl_crystal_description block
_exptl_crystal_F_000 2654
_refine_diff_density_max 0.795
_refine_diff_density_min -0.792
_refine_diff_density_rms 0.072
_refine_ls_extinction_method none
_refine_ls_goodness_of_fit_ref 1.066
_refine_ls_hydrogen_treatment constr
_refine_ls_matrix_type full
_refine_ls_number_parameters 1505
_refine_ls_number_reflns 23107
_refine_ls_number_restraints 27
_refine_ls_restrained_S_all 1.067
_refine_ls_R_factor_all 0.0527
_refine_ls_R_factor_gt 0.0485
_refine_ls_shift/su_max 0.003
_refine_ls_shift/su_mean 0.000
_refine_ls_structure_factor_coef Fsqd
_refine_ls_weighting_details 'w=1/[\s^2^(Fo^2^)+(0.0672P)^2^+7.2160P] where P=(Fo^2^+2Fc^2^)/3'
_refine_ls_weighting_scheme calc
_refine_ls_wR_factor_gt 0.1356
_refine_ls_wR_factor_ref 0.1401
_reflns_Friedel_coverage 0.000
_reflns_number_gt 21251
_reflns_number_total 23107
_reflns_threshold_expression 'I > 2\s(I)'
_cod_data_source_file d1ce00369k2.cif
_cod_data_source_block 2
_cod_depositor_comments 'Adding full bibliography for 7242884--7242885.cif.'
_cod_original_cell_volume 5744.40(14)
_cod_database_code 7242885
_shelx_shelxl_version_number 2018/3
_chemical_oxdiff_formula 'c n h  o ni'
_shelx_space_group_comment
;
The symmetry employed for this shelxl refinement is uniquely defined
by the following loop, which should always be used as a source of
symmetry information in preference to the above space-group names.
They are only intended as comments.
;
_reflns_odcompleteness_completeness 99.75
_reflns_odcompleteness_iscentric 1
_reflns_odcompleteness_theta 66.97
_olex2_refinement_description
;
1. Fixed Uiso
 At 1.2 times of:
  All C(H) groups
 At 1.5 times of:
  All C(H,H,H) groups
2. Uiso/Uaniso restraints and constraints
Uanis(N4) \\sim Ueq, Uanis(C113) \\sim Ueq, Uanis(C114) \\sim Ueq: with sigma
of 0.01 and sigma for terminal atoms of 0.02
3. Rigid body (RIGU) restrains
 N4, C113, C114
 with sigma for 1-2 distances of 0.004 and sigma for 1-3 distances of 0.004
4. Others
 Fixed Sof: N4(0.5) C113(0.5) C114(0.5) H11D(0.5) H11E(0.5) H11F(0.5)
5.a Aromatic/amide H refined with riding coordinates:
 C13(H13), C18(H18), C29(H29), C30(H30), C33(H33), C34(H34), C36(H36),
 C38(H38), C40(H40), C41(H41), C46(H46), C47(H47), C50(H50), C53(H53), C54(H54),
  C56(H56), C58(H58), C59(H59), C60(H60), C62(H62), C63(H63), C64(H64),
 C65(H65), C67(H67), C68(H68), C69(H69), C71(H71), C73(H73), C74(H74), C79(H79),
  C81(H81), C83(H83), C86(H86), C87(H87), C88(H88), C90(H90), C92(H92),
 C98(H98), C99(H99), C101(H101), C102(H102), C105(H105), C35(H35), C39(H39),
 C42(H42), C49(H49), C52(H52), C57(H57), C66(H66), C72(H72), C75(H75), C76(H76),
  C77(H77), C80(H80), C84(H84), C89(H89), C91(H91), C93(H93), C94(H94),
 C95(H95), C97(H97), C100(H100), C103(H103), C104(H104), C106(H106), C108(H108),
  C109(H109), C112(H112)
5.b Idealised Me refined as rotating group:
 C27(H27A,H27B,H27C), C43(H43A,H43B,H43C), C55(H55A,H55B,H55C), C82(H82A,H82B,
 H82C), C107(H10A,H10B,H10C), C70(H70A,H70B,H70C), C85(H85A,H85B,H85C),
 C96(H96A,H96B,H96C), C111(H11A,H11B,H11C), C114(H11D,H11E,H11F)
;
_olex2_submission_special_instructions 'No special instructions were received'
_oxdiff_exptl_absorpt_empirical_details
;
Empirical correction (ABSPACK) includes:
- Absorption correction using spherical harmonics
- Frame scaling
;
_oxdiff_exptl_absorpt_empirical_full_max 2.059
_oxdiff_exptl_absorpt_empirical_full_min 0.804

loop_
_space_group_symop_operation_xyz
'x, y, z'
'-x, -y, -z'

loop_
_atom_site_label
_atom_site_type_symbol
_atom_site_fract_x
_atom_site_fract_y
_atom_site_fract_z
_atom_site_U_iso_or_equiv
_atom_site_adp_type
_atom_site_occupancy
_atom_site_site_symmetry_order
_atom_site_calc_flag
_atom_site_refinement_flags_posn
_atom_site_refinement_flags_adp
_atom_site_refinement_flags_occupancy
_atom_site_disorder_assembly
_atom_site_disorder_group
Ni1 Ni 0.27264(4) 0.33738(4) 0.76703(2) 0.04236(13) Uani 1 1 d . . . . .
Ni3 Ni -0.15305(4) 0.58411(3) 0.88404(2) 0.03313(11) Uani 1 1 d . . . . .
Ti2 Ti 0.06738(4) 0.52908(3) 0.91414(2) 0.03091(11) Uani 1 1 d . . . . .
Ti3 Ti 0.18489(4) 0.46124(3) 1.01175(2) 0.03251(11) Uani 1 1 d . . . . .
Ti4 Ti 0.04574(4) 0.50349(3) 0.79999(2) 0.03246(11) Uani 1 1 d . . . . .
Ti5 Ti 0.28782(4) 0.46330(3) 0.83249(2) 0.03403(11) Uani 1 1 d . . . . .
O1 O 0.18773(16) 0.43570(13) 0.80601(7) 0.0357(4) Uani 1 1 d . . . . .
O2 O 0.00377(15) 0.52239(12) 0.85646(6) 0.0318(4) Uani 1 1 d . . . . .
O3 O 0.03753(16) 0.66298(13) 0.89390(7) 0.0368(4) Uani 1 1 d . . . . .
O4 O 0.07920(15) 0.45516(13) 1.05885(6) 0.0336(4) Uani 1 1 d . . . . .
O5 O 0.20506(15) 0.51095(13) 0.87822(7) 0.0345(4) Uani 1 1 d . . . . .
O6 O 0.18730(16) 0.53763(13) 1.10692(7) 0.0365(4) Uani 1 1 d . . . . .
O7 O 0.17872(16) 0.34596(13) 0.99154(7) 0.0371(4) Uani 1 1 d . . . . .
O8 O 0.11449(15) 0.53228(13) 0.96632(7) 0.0336(4) Uani 1 1 d . . . . .
O9 O 0.09366(15) 0.39298(13) 0.92957(6) 0.0340(4) Uani 1 1 d . . . . .
O10 O -0.12791(16) 0.70899(13) 0.87355(7) 0.0378(4) Uani 1 1 d . . . . .
O11 O 0.27741(15) 0.37265(13) 1.06271(7) 0.0361(4) Uani 1 1 d . . . . .
O12 O -0.23394(16) 0.62806(14) 0.83097(7) 0.0396(4) Uani 1 1 d . . . . .
O13 O 0.21223(16) 0.56558(14) 1.03071(7) 0.0380(4) Uani 1 1 d . . . . .
O14 O -0.09805(16) 0.57787(14) 0.77754(7) 0.0395(4) Uani 1 1 d . . . . .
O16 O 0.00367(17) 0.39187(14) 0.80082(7) 0.0395(4) Uani 1 1 d . . . . .
O17 O 0.33993(16) 0.33811(13) 0.86727(7) 0.0388(4) Uani 1 1 d . . . . .
O18 O 0.33274(15) 0.43883(14) 0.97589(7) 0.0397(4) Uani 1 1 d . . . . .
O19 O 0.09083(16) 0.62121(13) 0.78228(7) 0.0382(4) Uani 1 1 d . . . . .
O20 O 0.26424(16) 0.58721(14) 0.79117(7) 0.0398(4) Uani 1 1 d . . . . .
O25 O 0.42658(16) 0.48550(14) 0.83756(7) 0.0408(5) Uani 1 1 d . . . . .
O27 O 0.08015(18) 0.50120(15) 0.72769(7) 0.0446(5) Uani 1 1 d . . . . .
O28 O 0.38764(17) 0.40229(15) 0.77413(7) 0.0443(5) Uani 1 1 d . . . . .
O29 O 0.14543(18) 0.28775(15) 0.76996(8) 0.0455(5) Uani 1 1 d . . . . .
O33 O 0.24798(19) 0.41853(16) 0.70672(8) 0.0484(5) Uani 1 1 d . . . . .
O38 O 0.3259(2) 0.24574(15) 0.82220(8) 0.0489(5) Uani 1 1 d . . . . .
N1 N 0.3714(2) 0.2355(2) 0.73097(11) 0.0549(7) Uani 1 1 d . . . . .
C1 C -0.1937(2) 0.61989(18) 0.79085(10) 0.0346(6) Uani 1 1 d . . . . .
C2 C 0.1329(2) 0.33259(19) 0.96110(9) 0.0342(6) Uani 1 1 d . . . . .
C3 C 0.2106(2) 0.6802(2) 1.07100(11) 0.0387(6) Uani 1 1 d . . . . .
C4 C 0.2017(2) 0.5874(2) 1.07049(10) 0.0353(6) Uani 1 1 d . . . . .
C5 C -0.0462(2) 0.72411(19) 0.88094(10) 0.0355(6) Uani 1 1 d . . . . .
C6 C 0.1760(2) 0.6426(2) 0.78072(10) 0.0363(6) Uani 1 1 d . . . . .
C7 C 0.1725(2) 0.7399(2) 0.76515(10) 0.0398(6) Uani 1 1 d . . . . .
C8 C 0.1239(3) 0.2400(2) 0.96266(11) 0.0423(7) Uani 1 1 d . . . . .
C10 C 0.0474(3) 0.3201(2) 0.78180(10) 0.0402(6) Uani 1 1 d . . . . .
C12 C 0.3718(2) 0.3155(2) 1.05944(11) 0.0394(6) Uani 1 1 d . . . . .
C13 C 0.0804(3) 0.8016(2) 0.74960(11) 0.0433(7) Uani 1 1 d . . . . .
H13 H 0.020324 0.782135 0.750282 0.052 Uiso 1 1 calc R U . . .
C14 C -0.0424(3) 0.8203(2) 0.87446(11) 0.0411(6) Uani 1 1 d . . . . .
C17 C -0.0287(3) 0.2736(2) 0.77295(10) 0.0418(7) Uani 1 1 d . . . . .
C18 C 0.4443(2) 0.3165(2) 1.01980(12) 0.0455(7) Uani 1 1 d . . . . .
H18 H 0.510479 0.272236 1.019322 0.055 Uiso 1 1 calc R U . . .
C19 C -0.2655(2) 0.6622(2) 0.75468(11) 0.0405(6) Uani 1 1 d . . . . .
C20 C 0.1601(3) 0.4756(2) 0.69883(11) 0.0423(7) Uani 1 1 d . . . . .
C22 C 0.1473(3) 0.5143(2) 0.64972(11) 0.0444(7) Uani 1 1 d . . . . .
C25 C 0.4234(2) 0.3803(2) 0.98071(11) 0.0427(7) Uani 1 1 d . . . . .
C27 C 0.4014(3) 0.2476(2) 1.10099(12) 0.0493(8) Uani 1 1 d . . . . .
H27A H 0.405572 0.278951 1.124628 0.074 Uiso 1 1 calc R U . . .
H27B H 0.469707 0.204561 1.093691 0.074 Uiso 1 1 calc R U . . .
H27C H 0.347750 0.215726 1.111255 0.074 Uiso 1 1 calc R U . . .
C28 C 0.5115(2) 0.4884(2) 0.80958(12) 0.0470(7) Uani 1 1 d . . . . .
C29 C 0.2142(3) 0.7054(2) 1.11186(12) 0.0475(7) Uani 1 1 d . . . . .
H29 H 0.205890 0.666286 1.138960 0.057 Uiso 1 1 calc R U . . .
C30 C -0.1348(3) 0.3196(2) 0.77154(11) 0.0460(7) Uani 1 1 d . . . . .
H30 H -0.160802 0.379922 0.776838 0.055 Uiso 1 1 calc R U . . .
C31 C 0.3576(3) 0.2599(2) 0.85567(12) 0.0461(7) Uani 1 1 d . . . . .
C33 C 0.2208(3) 0.7399(2) 1.03080(12) 0.0469(7) Uani 1 1 d . . . . .
H33 H 0.216934 0.723889 1.003233 0.056 Uiso 1 1 calc R U . . .
C34 C 0.0817(3) 0.2209(2) 0.92831(13) 0.0493(8) Uani 1 1 d . . . . .
H34 H 0.062015 0.265838 0.903641 0.059 Uiso 1 1 calc R U . . .
C36 C 0.0774(3) 0.8916(2) 0.73315(14) 0.0535(8) Uani 1 1 d . . . . .
H36 H 0.016208 0.932354 0.722088 0.064 Uiso 1 1 calc R U . . .
C38 C -0.3616(3) 0.7287(2) 0.76388(13) 0.0527(8) Uani 1 1 d . . . . .
H38 H -0.381261 0.747292 0.792429 0.063 Uiso 1 1 calc R U . . .
C40 C -0.1286(3) 0.8908(2) 0.85967(13) 0.0511(8) Uani 1 1 d . . . . .
H40 H -0.189101 0.878124 0.854331 0.061 Uiso 1 1 calc R U . . .
C41 C 0.5337(3) 0.4620(3) 0.76680(13) 0.0541(8) Uani 1 1 d . . . . .
H41 H 0.592296 0.474639 0.747345 0.065 Uiso 1 1 calc R U . . .
C43 C 0.5906(3) 0.5207(3) 0.82648(14) 0.0599(9) Uani 1 1 d . . . . .
H43A H 0.556170 0.580345 0.834945 0.090 Uiso 1 1 calc R U . . .
H43B H 0.649452 0.523723 0.802843 0.090 Uiso 1 1 calc R U . . .
H43C H 0.616935 0.478903 0.852503 0.090 Uiso 1 1 calc R U . . .
C44 C 0.4735(3) 0.4174(2) 0.75107(12) 0.0521(8) Uani 1 1 d . . . . .
C45 C 0.4249(3) 0.1808(2) 0.88412(13) 0.0499(8) Uani 1 1 d . . . . .
C46 C 0.2599(3) 0.7704(2) 0.76576(13) 0.0505(8) Uani 1 1 d . . . . .
H46 H 0.321160 0.730163 0.776980 0.061 Uiso 1 1 calc R U . . .
C47 C 0.2365(3) 0.8227(2) 1.03168(14) 0.0565(9) Uani 1 1 d . . . . .
H47 H 0.243063 0.862592 1.004693 0.068 Uiso 1 1 calc R U . . .
C50 C 0.0097(3) 0.1838(2) 0.76402(14) 0.0575(9) Uani 1 1 d . . . . .
H50 H 0.082052 0.152333 0.764287 0.069 Uiso 1 1 calc R U . . .
C53 C -0.2036(3) 0.2761(3) 0.76221(14) 0.0564(9) Uani 1 1 d . . . . .
H53 H -0.275916 0.307455 0.761754 0.068 Uiso 1 1 calc R U . . .
C54 C 0.0473(3) 0.5451(3) 0.63593(13) 0.0577(9) Uani 1 1 d . . . . .
H54 H -0.012582 0.542753 0.657334 0.069 Uiso 1 1 calc R U . . .
C55 C 0.5102(3) 0.3839(3) 0.94150(13) 0.0565(9) Uani 1 1 d . . . . .
H55A H 0.540418 0.431940 0.942629 0.085 Uiso 1 1 calc R U . . .
H55B H 0.480756 0.395472 0.913444 0.085 Uiso 1 1 calc R U . . .
H55C H 0.565296 0.326489 0.943258 0.085 Uiso 1 1 calc R U . . .
C56 C 0.0452(3) 0.8405(2) 0.88306(16) 0.0598(10) Uani 1 1 d . . . . .
H56 H 0.102909 0.793521 0.893377 0.072 Uiso 1 1 calc R U . . .
C58 C -0.1665(3) 0.1876(3) 0.75364(13) 0.0567(9) Uani 1 1 d . . . . .
H58 H -0.213145 0.159182 0.747120 0.068 Uiso 1 1 calc R U . . .
C59 C -0.1241(4) 0.9803(2) 0.85287(16) 0.0668(11) Uani 1 1 d . . . . .
H59 H -0.181743 1.027562 0.842706 0.080 Uiso 1 1 calc R U . . .
C60 C 0.4308(3) 0.1858(2) 0.92907(13) 0.0559(9) Uani 1 1 d . . . . .
H60 H 0.391959 0.238101 0.941785 0.067 Uiso 1 1 calc R U . . .
C62 C -0.2372(3) 0.6356(3) 0.71251(12) 0.0558(9) Uani 1 1 d . . . . .
H62 H -0.172315 0.592085 0.705837 0.067 Uiso 1 1 calc R U . . .
C63 C -0.0604(3) 0.1416(3) 0.75476(15) 0.0621(10) Uani 1 1 d . . . . .
H63 H -0.035055 0.081346 0.749252 0.074 Uiso 1 1 calc R U . . .
C64 C 0.1658(3) 0.9205(2) 0.73329(16) 0.0630(10) Uani 1 1 d . . . . .
H64 H 0.164223 0.980978 0.722187 0.076 Uiso 1 1 calc R U . . .
C65 C -0.0363(4) 0.9995(2) 0.86095(16) 0.0661(11) Uani 1 1 d . . . . .
H65 H -0.033574 1.059693 0.855906 0.079 Uiso 1 1 calc R U . . .
C67 C 0.2304(3) 0.7892(3) 1.11257(14) 0.0588(9) Uani 1 1 d . . . . .
H67 H 0.233005 0.806178 1.140066 0.071 Uiso 1 1 calc R U . . .
C68 C 0.2426(3) 0.8470(3) 1.07223(14) 0.0595(9) Uani 1 1 d . . . . .
H68 H 0.255053 0.902462 1.072487 0.071 Uiso 1 1 calc R U . . .
C69 C 0.0486(4) 0.9300(3) 0.87655(18) 0.0723(13) Uani 1 1 d . . . . .
H69 H 0.108039 0.943190 0.882714 0.087 Uiso 1 1 calc R U . . .
C71 C 0.2559(3) 0.8609(3) 0.74963(17) 0.0656(11) Uani 1 1 d . . . . .
H71 H 0.314795 0.881316 0.749899 0.079 Uiso 1 1 calc R U . . .
C73 C -0.4285(3) 0.7673(3) 0.73027(16) 0.0673(11) Uani 1 1 d . . . . .
H73 H -0.492198 0.812655 0.736185 0.081 Uiso 1 1 calc R U . . .
C74 C 0.2355(3) 0.5178(3) 0.61756(13) 0.0649(11) Uani 1 1 d . . . . .
H74 H 0.304240 0.495075 0.625915 0.078 Uiso 1 1 calc R U . . .
C78 C 0.4276(3) 0.1799(3) 0.71294(15) 0.0696(11) Uani 1 1 d . . . . .
C79 C 0.1540(4) 0.1729(3) 0.99934(14) 0.0677(11) Uani 1 1 d . . . . .
H79 H 0.183593 0.185039 1.022211 0.081 Uiso 1 1 calc R U . . .
C81 C 0.4824(3) 0.1021(2) 0.86506(15) 0.0579(9) Uani 1 1 d . . . . .
H81 H 0.477712 0.098913 0.835134 0.069 Uiso 1 1 calc R U . . .
C82 C 0.5100(4) 0.3817(3) 0.70655(15) 0.0729(12) Uani 1 1 d . . . . .
H82A H 0.539680 0.316498 0.712045 0.109 Uiso 1 1 calc R U . . .
H82B H 0.563667 0.408864 0.689101 0.109 Uiso 1 1 calc R U . . .
H82C H 0.449909 0.396839 0.689963 0.109 Uiso 1 1 calc R U . . .
C83 C 0.0688(4) 0.1358(3) 0.93058(17) 0.0682(11) Uani 1 1 d . . . . .
H83 H 0.041175 0.122920 0.907315 0.082 Uiso 1 1 calc R U . . .
C86 C -0.4010(4) 0.7390(4) 0.68895(17) 0.0768(13) Uani 1 1 d . . . . .
H86 H -0.446885 0.763770 0.666864 0.092 Uiso 1 1 calc R U . . .
C87 C 0.0333(4) 0.5796(3) 0.59063(13) 0.0643(10) Uani 1 1 d . . . . .
H87 H -0.034739 0.597911 0.581680 0.077 Uiso 1 1 calc R U . . .
C88 C 0.1204(4) 0.5863(3) 0.55955(13) 0.0636(10) Uani 1 1 d . . . . .
H88 H 0.111321 0.611903 0.529507 0.076 Uiso 1 1 calc R U . . .
C90 C 0.5467(4) 0.0286(3) 0.89085(17) 0.0684(11) Uani 1 1 d . . . . .
H90 H 0.585381 -0.023914 0.878232 0.082 Uiso 1 1 calc R U . . .
C92 C 0.2211(4) 0.5557(4) 0.57229(14) 0.0744(12) Uani 1 1 d . . . . .
H92 H 0.280236 0.560038 0.550819 0.089 Uiso 1 1 calc R U . . .
C98 C 0.4951(4) 0.1120(3) 0.95471(16) 0.0686(11) Uani 1 1 d . . . . .
H98 H 0.499384 0.114863 0.984720 0.082 Uiso 1 1 calc R U . . .
C99 C 0.5531(4) 0.0337(3) 0.93567(18) 0.0755(13) Uani 1 1 d . . . . .
H99 H 0.596257 -0.015398 0.952973 0.091 Uiso 1 1 calc R U . . .
C101 C -0.3063(4) 0.6742(4) 0.67965(15) 0.0776(13) Uani 1 1 d . . . . .
H101 H -0.287575 0.655698 0.651086 0.093 Uiso 1 1 calc R U . . .
C102 C 0.0970(5) 0.0696(3) 0.96732(19) 0.0828(14) Uani 1 1 d . . . . .
H102 H 0.087244 0.012336 0.969113 0.099 Uiso 1 1 calc R U . . .
C105 C 0.1397(5) 0.0882(3) 1.00160(18) 0.0887(17) Uani 1 1 d . . . . .
H105 H 0.158916 0.043242 1.026307 0.106 Uiso 1 1 calc R U . . .
C107 C 0.5063(5) 0.1085(4) 0.6888(2) 0.114(2) Uani 1 1 d . . . . .
H10A H 0.501609 0.124271 0.656691 0.171 Uiso 1 1 calc R U . . .
H10B H 0.491203 0.050991 0.699743 0.171 Uiso 1 1 calc R U . . .
H10C H 0.577290 0.103837 0.694076 0.171 Uiso 1 1 calc R U . . .
Ni2 Ni 0.82338(4) 0.04979(4) 0.63463(2) 0.04059(12) Uani 1 1 d . . . . .
Ti6 Ti 1.02662(4) -0.05408(4) 0.57661(2) 0.03671(12) Uani 1 1 d . . . . .
Ti7 Ti 1.16828(4) -0.11871(4) 0.47775(2) 0.04005(13) Uani 1 1 d . . . . .
O15 O 1.09946(16) -0.04968(14) 0.43185(7) 0.0385(4) Uani 1 1 d . . . . .
O21 O 0.94990(17) -0.13353(14) 0.55916(7) 0.0403(4) Uani 1 1 d . . . . .
O22 O 1.09928(16) -0.04137(14) 0.52235(7) 0.0392(4) Uani 1 1 d . . . . .
O23 O 1.08078(17) 0.01963(15) 0.60712(7) 0.0426(5) Uani 1 1 d . . . . .
O24 O 1.14544(17) -0.16416(15) 0.59715(7) 0.0430(5) Uani 1 1 d . . . . .
O26 O 0.92688(17) -0.07919(14) 0.63971(7) 0.0402(4) Uani 1 1 d . . . . .
O30 O 1.29545(17) -0.01154(15) 0.38498(8) 0.0452(5) Uani 1 1 d . . . . .
O31 O 1.05016(18) -0.18348(14) 0.49606(7) 0.0431(5) Uani 1 1 d . . . . .
O32 O 1.24467(19) -0.20393(16) 0.53166(8) 0.0489(5) Uani 1 1 d . . . . .
O34 O 0.93647(19) 0.10019(16) 0.64872(8) 0.0482(5) Uani 1 1 d . . . . .
O35 O 1.29524(18) -0.07457(18) 0.45882(8) 0.0520(6) Uani 1 1 d . . . . .
O36 O 1.2647(2) -0.18454(16) 0.37064(8) 0.0513(6) Uani 1 1 d . . . . .
O37 O 0.76198(19) 0.02976(16) 0.69965(8) 0.0494(5) Uani 1 1 d . . . . .
O39 O 1.2417(2) -0.22545(17) 0.44597(8) 0.0546(6) Uani 1 1 d . . . . .
C9 C 0.8837(3) -0.2165(2) 0.51986(11) 0.0422(7) Uani 1 1 d . . . . .
C11 C 1.2296(3) -0.2094(2) 0.57415(11) 0.0426(7) Uani 1 1 d . . . . .
C15 C 1.0314(3) 0.0850(2) 0.63111(10) 0.0419(7) Uani 1 1 d . . . . .
C16 C 0.9676(3) -0.1749(2) 0.52493(10) 0.0399(6) Uani 1 1 d . . . . .
C21 C 1.0934(3) 0.1458(2) 0.63682(11) 0.0445(7) Uani 1 1 d . . . . .
C23 C 1.3155(3) -0.2721(2) 0.59998(11) 0.0447(7) Uani 1 1 d . . . . .
C24 C 1.2513(3) -0.2399(2) 0.40473(11) 0.0451(7) Uani 1 1 d . . . . .
C26 C 0.7661(3) -0.0486(3) 0.72210(12) 0.0504(8) Uani 1 1 d . . . . .
C32 C 1.3342(3) -0.0331(2) 0.42134(11) 0.0446(7) Uani 1 1 d . . . . .
C35 C 0.8277(3) -0.1320(3) 0.70735(12) 0.0510(8) Uani 1 1 d . . . . .
H35 H 0.815720 -0.184520 0.725508 0.061 Uiso 1 1 calc R U . . .
C37 C 0.9034(3) -0.1458(2) 0.66940(11) 0.0454(7) Uani 1 1 d . . . . .
C39 C 0.7910(3) -0.2076(2) 0.55054(12) 0.0500(8) Uani 1 1 d . . . . .
H39 H 0.781142 -0.175954 0.574815 0.060 Uiso 1 1 calc R U . . .
C42 C 1.3029(3) -0.2866(3) 0.64724(12) 0.0511(8) Uani 1 1 d . . . . .
H42 H 1.239690 -0.255412 0.663468 0.061 Uiso 1 1 calc R U . . .
C48 C 1.2430(3) -0.3304(2) 0.40015(13) 0.0519(8) Uani 1 1 d . . . . .
C49 C 0.8993(4) -0.2642(3) 0.48347(12) 0.0573(9) Uani 1 1 d . . . . .
H49 H 0.961609 -0.270525 0.462711 0.069 Uiso 1 1 calc R U . . .
C51 C 1.4358(3) -0.0114(3) 0.42304(14) 0.0555(9) Uani 1 1 d . . . . .
C52 C 1.4121(3) -0.3184(3) 0.57590(13) 0.0542(8) Uani 1 1 d . . . . .
H52 H 1.421411 -0.309050 0.544229 0.065 Uiso 1 1 calc R U . . .
C57 C 1.0409(3) 0.2301(3) 0.65013(16) 0.0644(10) Uani 1 1 d . . . . .
H57 H 0.966338 0.247924 0.656166 0.077 Uiso 1 1 calc R U . . .
C66 C 1.4789(3) -0.3924(3) 0.64626(14) 0.0626(10) Uani 1 1 d . . . . .
H66 H 1.533345 -0.432858 0.661941 0.075 Uiso 1 1 calc R U . . .
C70 C 0.9661(3) -0.2410(2) 0.66151(13) 0.0540(8) Uani 1 1 d . . . . .
H70A H 0.947838 -0.253607 0.634645 0.081 Uiso 1 1 calc R U . . .
H70B H 0.949156 -0.283696 0.687249 0.081 Uiso 1 1 calc R U . . .
H70C H 1.041508 -0.246622 0.657567 0.081 Uiso 1 1 calc R U . . .
C72 C 1.2051(4) 0.2622(3) 0.64733(15) 0.0632(10) Uani 1 1 d . . . . .
H72 H 1.243240 0.300204 0.651815 0.076 Uiso 1 1 calc R U . . .
C75 C 1.5032(3) -0.0623(3) 0.45546(15) 0.0661(10) Uani 1 1 d . . . . .
H75 H 1.485930 -0.111020 0.475376 0.079 Uiso 1 1 calc R U . . .
C76 C 1.4935(3) -0.3778(3) 0.59922(14) 0.0624(10) Uani 1 1 d . . . . .
H76 H 1.557876 -0.407909 0.583260 0.075 Uiso 1 1 calc R U . . .
C77 C 1.3835(3) -0.3471(3) 0.67021(13) 0.0590(9) Uani 1 1 d . . . . .
H77 H 1.373983 -0.357619 0.701879 0.071 Uiso 1 1 calc R U . . .
C80 C 0.7124(3) -0.2455(3) 0.54545(14) 0.0616(10) Uani 1 1 d . . . . .
H80 H 0.650186 -0.239721 0.566260 0.074 Uiso 1 1 calc R U . . .
C84 C 1.4635(3) 0.0579(3) 0.3930(2) 0.0734(13) Uani 1 1 d . . . . .
H84 H 1.421922 0.089240 0.369949 0.088 Uiso 1 1 calc R U . . .
C85 C 0.6983(3) -0.0513(3) 0.76770(13) 0.0646(10) Uani 1 1 d . . . . .
H85A H 0.625739 -0.044592 0.763768 0.097 Uiso 1 1 calc R U . . .
H85B H 0.699876 -0.002312 0.782268 0.097 Uiso 1 1 calc R U . . .
H85C H 0.725982 -0.108704 0.786278 0.097 Uiso 1 1 calc R U . . .
C89 C 1.0974(4) 0.2880(3) 0.65459(15) 0.0651(10) Uani 1 1 d . . . . .
H89 H 1.060666 0.345387 0.662667 0.078 Uiso 1 1 calc R U . . .
C91 C 1.5547(4) 0.0816(3) 0.3969(2) 0.0897(17) Uani 1 1 d . . . . .
H91 H 1.571855 0.130733 0.377315 0.108 Uiso 1 1 calc R U . . .
C93 C 0.7277(4) -0.2917(3) 0.50922(15) 0.0734(13) Uani 1 1 d . . . . .
H93 H 0.674837 -0.316284 0.505318 0.088 Uiso 1 1 calc R U . . .
C94 C 1.2346(3) -0.3484(3) 0.35820(17) 0.0669(11) Uani 1 1 d . . . . .
H94 H 1.239968 -0.305371 0.332374 0.080 Uiso 1 1 calc R U . . .
C95 C 1.2352(4) -0.3945(3) 0.43832(18) 0.0829(15) Uani 1 1 d . . . . .
H95 H 1.243081 -0.383393 0.466427 0.099 Uiso 1 1 calc R U . . .
C97 C 0.8205(4) -0.3020(3) 0.47867(14) 0.0717(12) Uani 1 1 d . . . . .
H97 H 0.830333 -0.334384 0.454717 0.086 Uiso 1 1 calc R U . . .
C100 C 1.5957(4) -0.0402(4) 0.45789(17) 0.0755(13) Uani 1 1 d . . . . .
H100 H 1.641693 -0.074970 0.478809 0.091 Uiso 1 1 calc R U . . .
C103 C 1.6186(4) 0.0332(4) 0.4292(2) 0.0846(15) Uani 1 1 d . . . . .
H103 H 1.678528 0.050172 0.431817 0.101 Uiso 1 1 calc R U . . .
C104 C 1.2013(4) 0.1215(3) 0.6282(2) 0.0888(17) Uani 1 1 d . . . . .
H104 H 1.238279 0.065448 0.618643 0.107 Uiso 1 1 calc R U . . .
C106 C 1.2184(4) -0.4291(4) 0.3545(2) 0.0917(17) Uani 1 1 d . . . . .
H106 H 1.215425 -0.441473 0.325971 0.110 Uiso 1 1 calc R U . . .
C108 C 1.2069(5) -0.4906(4) 0.3915(4) 0.126(3) Uani 1 1 d . . . . .
H108 H 1.193050 -0.544097 0.388570 0.151 Uiso 1 1 calc R U . . .
C109 C 1.2157(6) -0.4748(4) 0.4352(3) 0.124(3) Uani 1 1 d . . . . .
H109 H 1.208584 -0.517530 0.460956 0.149 Uiso 1 1 calc R U . . .
C112 C 1.2579(4) 0.1802(4) 0.6334(3) 0.113(2) Uani 1 1 d . . . . .
H112 H 1.332429 0.163040 0.627304 0.135 Uiso 1 1 calc R U . . .
N2 N 0.3125(3) 0.8163(3) 0.90659(16) 0.0792(11) Uani 1 1 d . . . . .
C61 C 0.3154(3) 0.7416(3) 0.90818(15) 0.0593(9) Uani 1 1 d . . . . .
C96 C 0.3168(4) 0.6471(3) 0.9120(2) 0.0793(14) Uani 1 1 d . . . . .
H96A H 0.387668 0.611442 0.901628 0.119 Uiso 1 1 calc R U . . .
H96B H 0.266797 0.643030 0.893780 0.119 Uiso 1 1 calc R U . . .
H96C H 0.296851 0.624252 0.943296 0.119 Uiso 1 1 calc R U . . .
N3 N 0.4241(6) -0.0282(6) 0.7819(3) 0.184(4) Uani 1 1 d . . . . .
C110 C 0.3519(6) 0.0077(5) 0.8043(3) 0.119(3) Uani 1 1 d . . . . .
C111 C 0.2635(5) 0.0500(4) 0.8356(3) 0.105(2) Uani 1 1 d . . . . .
H11A H 0.253615 0.114779 0.830580 0.157 Uiso 1 1 calc R U . . .
H11B H 0.278093 0.025443 0.866260 0.157 Uiso 1 1 calc R U . . .
H11C H 0.199460 0.038208 0.830954 0.157 Uiso 1 1 calc R U . . .
N4 N 1.5146(11) -0.4145(9) 0.4701(5) 0.138(5) Uani 0.5 1 d . U P A -1
C113 C 1.5199(9) -0.3566(11) 0.4425(5) 0.091(3) Uani 0.5 1 d . U P A -1
C114 C 1.5212(7) -0.2963(9) 0.4113(4) 0.092(3) Uani 0.5 1 d . U P A -1
H11D H 1.500562 -0.310816 0.385471 0.138 Uiso 0.5 1 calc R U P A -1
H11E H 1.592340 -0.289469 0.403687 0.138 Uiso 0.5 1 calc R U P A -1
H11F H 1.471871 -0.240318 0.419623 0.138 Uiso 0.5 1 calc R U P A -1

loop_
_atom_site_aniso_label
_atom_site_aniso_U_11
_atom_site_aniso_U_22
_atom_site_aniso_U_33
_atom_site_aniso_U_23
_atom_site_aniso_U_13
_atom_site_aniso_U_12
Ni1 0.0396(3) 0.0425(3) 0.0426(3) -0.0160(2) -0.0042(2) -0.0030(2)
Ni3 0.0305(2) 0.0321(2) 0.0367(2) -0.00884(19) -0.00936(18) -0.00382(18)
Ti2 0.0293(2) 0.0286(2) 0.0343(2) -0.00755(18) -0.00672(18) -0.00435(18)
Ti3 0.0276(2) 0.0342(2) 0.0357(3) -0.01043(19) -0.00746(19) -0.00363(19)
Ti4 0.0337(2) 0.0305(2) 0.0327(2) -0.00686(19) -0.00572(19) -0.00645(19)
Ti5 0.0307(2) 0.0324(2) 0.0376(3) -0.0072(2) -0.00370(19) -0.00632(19)
O1 0.0366(10) 0.0318(9) 0.0368(10) -0.0081(8) -0.0032(8) -0.0061(8)
O2 0.0309(9) 0.0284(9) 0.0355(10) -0.0067(7) -0.0081(7) -0.0045(7)
O3 0.0358(10) 0.0298(9) 0.0445(11) -0.0070(8) -0.0107(8) -0.0046(8)
O4 0.0303(9) 0.0329(9) 0.0370(10) -0.0092(8) -0.0082(8) -0.0035(7)
O5 0.0323(9) 0.0332(10) 0.0391(10) -0.0080(8) -0.0060(8) -0.0084(8)
O6 0.0349(10) 0.0367(10) 0.0402(11) -0.0088(8) -0.0093(8) -0.0090(8)
O7 0.0394(10) 0.0320(10) 0.0386(10) -0.0086(8) -0.0114(8) -0.0026(8)
O8 0.0305(9) 0.0315(9) 0.0388(10) -0.0105(8) -0.0070(8) -0.0044(7)
O9 0.0352(10) 0.0302(9) 0.0362(10) -0.0068(8) -0.0080(8) -0.0059(8)
O10 0.0365(10) 0.0309(10) 0.0460(11) -0.0083(8) -0.0118(8) -0.0044(8)
O11 0.0300(9) 0.0379(10) 0.0383(10) -0.0112(8) -0.0075(8) -0.0018(8)
O12 0.0357(10) 0.0416(11) 0.0401(11) -0.0101(9) -0.0104(8) -0.0037(8)
O13 0.0375(10) 0.0384(10) 0.0413(11) -0.0117(8) -0.0081(8) -0.0098(8)
O14 0.0363(10) 0.0436(11) 0.0381(10) -0.0063(9) -0.0108(8) -0.0072(9)
O16 0.0430(11) 0.0358(10) 0.0425(11) -0.0148(8) -0.0036(9) -0.0108(9)
O17 0.0380(10) 0.0324(10) 0.0440(11) -0.0093(8) -0.0077(8) -0.0038(8)
O18 0.0277(9) 0.0446(11) 0.0441(11) -0.0104(9) -0.0059(8) -0.0034(8)
O19 0.0359(10) 0.0340(10) 0.0432(11) -0.0021(8) -0.0066(8) -0.0091(8)
O20 0.0362(10) 0.0372(10) 0.0441(11) -0.0031(9) -0.0050(8) -0.0098(8)
O25 0.0298(10) 0.0410(11) 0.0496(12) -0.0049(9) -0.0044(8) -0.0090(8)
O27 0.0461(12) 0.0488(12) 0.0345(10) -0.0096(9) -0.0033(9) -0.0064(10)
O28 0.0353(11) 0.0480(12) 0.0442(12) -0.0109(9) 0.0018(9) -0.0057(9)
O29 0.0449(12) 0.0423(11) 0.0515(13) -0.0198(10) -0.0081(10) -0.0068(9)
O33 0.0469(12) 0.0565(14) 0.0401(11) -0.0138(10) -0.0014(9) -0.0107(11)
O38 0.0569(14) 0.0370(11) 0.0518(13) -0.0133(10) -0.0149(11) -0.0037(10)
N1 0.0461(16) 0.0582(18) 0.0556(17) -0.0275(14) -0.0052(13) 0.0030(14)
C1 0.0352(14) 0.0282(13) 0.0422(15) -0.0038(11) -0.0112(12) -0.0091(11)
C2 0.0331(13) 0.0332(14) 0.0351(14) -0.0097(11) -0.0036(11) -0.0056(11)
C3 0.0327(14) 0.0387(15) 0.0472(16) -0.0124(12) -0.0081(12) -0.0083(12)
C4 0.0274(13) 0.0370(14) 0.0426(15) -0.0100(12) -0.0088(11) -0.0060(11)
C5 0.0376(14) 0.0308(13) 0.0354(14) -0.0068(11) -0.0059(11) -0.0040(11)
C6 0.0362(14) 0.0362(14) 0.0354(14) -0.0057(11) -0.0059(11) -0.0076(12)
C7 0.0428(16) 0.0360(15) 0.0418(15) -0.0108(12) -0.0038(12) -0.0110(12)
C8 0.0490(17) 0.0332(15) 0.0452(16) -0.0067(12) -0.0073(13) -0.0115(13)
C10 0.0469(17) 0.0344(14) 0.0393(15) -0.0092(12) -0.0071(13) -0.0088(13)
C12 0.0323(14) 0.0366(15) 0.0489(17) -0.0132(12) -0.0115(12) -0.0017(11)
C13 0.0464(17) 0.0345(15) 0.0498(17) -0.0076(13) -0.0082(13) -0.0108(13)
C14 0.0450(16) 0.0321(14) 0.0461(16) -0.0089(12) -0.0087(13) -0.0073(12)
C17 0.0536(18) 0.0371(15) 0.0381(15) -0.0125(12) -0.0085(13) -0.0120(13)
C18 0.0314(14) 0.0463(17) 0.0530(18) -0.0100(14) -0.0073(13) -0.0004(12)
C19 0.0404(15) 0.0405(15) 0.0443(16) 0.0029(12) -0.0143(13) -0.0175(13)
C20 0.0442(17) 0.0446(16) 0.0399(16) -0.0108(13) -0.0047(13) -0.0130(14)
C22 0.0544(18) 0.0424(16) 0.0392(16) -0.0096(13) -0.0008(13) -0.0185(14)
C25 0.0306(14) 0.0455(17) 0.0511(18) -0.0129(14) -0.0053(12) -0.0063(12)
C27 0.0419(17) 0.0445(17) 0.0517(19) -0.0057(14) -0.0098(14) 0.0027(14)
C28 0.0345(15) 0.0398(16) 0.060(2) 0.0052(14) -0.0063(14) -0.0094(13)
C29 0.0539(19) 0.0415(17) 0.0481(18) -0.0144(14) -0.0016(14) -0.0132(14)
C30 0.0561(19) 0.0373(16) 0.0467(17) -0.0138(13) -0.0112(14) -0.0092(14)
C31 0.0464(17) 0.0369(16) 0.0515(18) -0.0081(13) -0.0090(14) -0.0048(13)
C33 0.0496(18) 0.0405(16) 0.0506(18) -0.0090(14) -0.0139(14) -0.0073(14)
C34 0.057(2) 0.0356(16) 0.059(2) -0.0099(14) -0.0185(16) -0.0104(14)
C36 0.0524(19) 0.0353(16) 0.071(2) -0.0073(15) -0.0134(17) -0.0073(14)
C38 0.0448(18) 0.0482(18) 0.062(2) 0.0044(16) -0.0188(16) -0.0094(15)
C40 0.0513(19) 0.0342(16) 0.070(2) -0.0082(15) -0.0220(17) -0.0071(14)
C41 0.0413(17) 0.058(2) 0.054(2) -0.0010(16) 0.0062(15) -0.0125(15)
C43 0.0429(18) 0.069(2) 0.067(2) 0.0056(19) -0.0082(16) -0.0245(17)
C44 0.0416(17) 0.0522(19) 0.0519(19) -0.0077(15) 0.0048(14) -0.0045(15)
C45 0.0488(18) 0.0409(17) 0.057(2) -0.0032(14) -0.0061(15) -0.0116(14)
C46 0.0430(17) 0.0381(16) 0.073(2) -0.0127(15) -0.0101(16) -0.0111(13)
C47 0.067(2) 0.0415(18) 0.059(2) -0.0040(15) -0.0075(17) -0.0154(16)
C50 0.055(2) 0.0445(18) 0.077(3) -0.0269(17) -0.0150(18) -0.0064(16)
C53 0.056(2) 0.054(2) 0.066(2) -0.0207(17) -0.0186(17) -0.0122(16)
C54 0.058(2) 0.057(2) 0.0464(19) -0.0026(16) -0.0025(16) -0.0053(17)
C55 0.0343(16) 0.066(2) 0.057(2) -0.0070(17) -0.0004(14) -0.0011(15)
C56 0.053(2) 0.0338(16) 0.094(3) -0.0027(17) -0.028(2) -0.0090(15)
C58 0.068(2) 0.057(2) 0.057(2) -0.0179(17) -0.0168(18) -0.0239(18)
C59 0.073(3) 0.0344(17) 0.094(3) -0.0050(18) -0.036(2) -0.0059(17)
C60 0.063(2) 0.0436(18) 0.061(2) 0.0002(16) -0.0168(17) -0.0154(16)
C62 0.055(2) 0.070(2) 0.0444(18) -0.0026(16) -0.0136(15) -0.0191(18)
C63 0.069(2) 0.0460(19) 0.079(3) -0.0290(18) -0.014(2) -0.0139(18)
C64 0.061(2) 0.0318(16) 0.096(3) -0.0081(17) -0.011(2) -0.0134(16)
C65 0.076(3) 0.0342(17) 0.094(3) -0.0053(18) -0.031(2) -0.0167(17)
C67 0.075(3) 0.0484(19) 0.061(2) -0.0221(17) -0.0091(19) -0.0204(18)
C68 0.069(2) 0.0436(18) 0.072(2) -0.0164(17) -0.0047(19) -0.0237(17)
C69 0.064(2) 0.043(2) 0.121(4) -0.008(2) -0.035(2) -0.0199(18)
C71 0.049(2) 0.0447(19) 0.109(3) -0.019(2) -0.009(2) -0.0177(16)
C73 0.051(2) 0.064(2) 0.083(3) 0.017(2) -0.033(2) -0.0135(18)
C74 0.056(2) 0.099(3) 0.046(2) -0.005(2) -0.0052(16) -0.036(2)
C78 0.057(2) 0.077(3) 0.064(2) -0.027(2) -0.0112(19) 0.009(2)
C79 0.107(3) 0.0421(19) 0.060(2) 0.0015(16) -0.032(2) -0.023(2)
C81 0.055(2) 0.0419(18) 0.071(2) -0.0078(16) -0.0071(18) -0.0069(15)
C82 0.064(3) 0.084(3) 0.065(3) -0.023(2) 0.021(2) -0.021(2)
C83 0.084(3) 0.0429(19) 0.089(3) -0.0166(19) -0.031(2) -0.0204(19)
C86 0.071(3) 0.089(3) 0.077(3) 0.020(2) -0.045(2) -0.031(2)
C87 0.065(2) 0.069(2) 0.048(2) -0.0016(18) -0.0096(17) -0.0063(19)
C88 0.076(3) 0.068(2) 0.0450(19) -0.0006(17) -0.0091(18) -0.023(2)
C90 0.070(3) 0.0390(19) 0.089(3) -0.0033(19) -0.017(2) -0.0040(17)
C92 0.073(3) 0.106(4) 0.047(2) 0.001(2) 0.0033(19) -0.044(3)
C98 0.075(3) 0.060(2) 0.066(3) 0.0080(19) -0.020(2) -0.017(2)
C99 0.069(3) 0.051(2) 0.093(3) 0.016(2) -0.020(2) -0.008(2)
C101 0.089(3) 0.104(4) 0.047(2) -0.002(2) -0.027(2) -0.032(3)
C102 0.116(4) 0.042(2) 0.101(4) -0.004(2) -0.028(3) -0.034(2)
C105 0.152(5) 0.047(2) 0.077(3) 0.011(2) -0.041(3) -0.039(3)
C107 0.093(4) 0.118(5) 0.097(4) -0.059(4) -0.005(3) 0.040(4)
Ni2 0.0425(3) 0.0433(3) 0.0387(3) -0.0143(2) 0.0037(2) -0.0164(2)
Ti6 0.0378(3) 0.0407(3) 0.0354(3) -0.0138(2) -0.0014(2) -0.0135(2)
Ti7 0.0389(3) 0.0451(3) 0.0370(3) -0.0150(2) -0.0015(2) -0.0097(2)
O15 0.0395(11) 0.0418(11) 0.0375(10) -0.0147(8) 0.0014(8) -0.0146(9)
O21 0.0432(11) 0.0422(11) 0.0412(11) -0.0148(9) -0.0029(9) -0.0164(9)
O22 0.0387(11) 0.0428(11) 0.0393(11) -0.0136(9) -0.0024(8) -0.0131(9)
O23 0.0439(11) 0.0470(12) 0.0422(11) -0.0152(9) -0.0042(9) -0.0161(9)
O24 0.0413(11) 0.0458(12) 0.0415(11) -0.0128(9) -0.0029(9) -0.0094(9)
O26 0.0444(11) 0.0431(11) 0.0365(10) -0.0098(9) -0.0020(9) -0.0167(9)
O30 0.0394(11) 0.0452(12) 0.0528(13) -0.0117(10) 0.0013(10) -0.0165(9)
O31 0.0515(12) 0.0410(11) 0.0403(11) -0.0139(9) -0.0020(9) -0.0155(10)
O32 0.0502(13) 0.0525(13) 0.0395(12) -0.0139(10) -0.0069(10) -0.0035(10)
O34 0.0485(13) 0.0562(13) 0.0482(12) -0.0244(10) 0.0056(10) -0.0236(11)
O35 0.0407(12) 0.0746(16) 0.0437(12) -0.0196(11) 0.0014(9) -0.0183(11)
O36 0.0589(14) 0.0429(12) 0.0474(13) -0.0137(10) 0.0092(10) -0.0129(11)
O37 0.0542(13) 0.0547(14) 0.0425(12) -0.0161(10) 0.0053(10) -0.0216(11)
O39 0.0595(15) 0.0547(14) 0.0436(12) -0.0205(11) -0.0059(11) 0.0001(11)
C9 0.0564(18) 0.0364(15) 0.0398(15) -0.0023(12) -0.0161(14) -0.0184(14)
C11 0.0439(16) 0.0434(16) 0.0442(17) -0.0126(13) -0.0042(13) -0.0150(13)
C15 0.0497(18) 0.0429(16) 0.0388(15) -0.0130(13) -0.0066(13) -0.0167(14)
C16 0.0480(17) 0.0345(14) 0.0384(15) -0.0068(12) -0.0074(13) -0.0117(12)
C21 0.0499(18) 0.0479(17) 0.0421(16) -0.0093(13) -0.0083(13) -0.0199(14)
C23 0.0418(16) 0.0465(17) 0.0472(17) -0.0113(14) -0.0058(13) -0.0120(13)
C24 0.0425(16) 0.0467(17) 0.0443(17) -0.0171(14) 0.0016(13) -0.0081(14)
C26 0.0481(18) 0.064(2) 0.0446(17) -0.0080(15) -0.0042(14) -0.0256(16)
C32 0.0407(16) 0.0484(17) 0.0485(18) -0.0196(14) -0.0033(13) -0.0120(13)
C35 0.0504(19) 0.055(2) 0.0510(19) -0.0048(15) -0.0033(15) -0.0233(16)
C37 0.0478(17) 0.0503(18) 0.0448(17) -0.0059(14) -0.0087(14) -0.0230(15)
C39 0.0531(19) 0.0496(18) 0.0535(19) -0.0043(15) -0.0175(15) -0.0194(15)
C42 0.0465(18) 0.058(2) 0.0455(18) -0.0134(15) -0.0047(14) -0.0081(15)
C48 0.0494(19) 0.0448(18) 0.057(2) -0.0140(15) 0.0042(15) -0.0103(15)
C49 0.085(3) 0.057(2) 0.0437(18) -0.0058(15) -0.0146(17) -0.038(2)
C51 0.0434(18) 0.057(2) 0.071(2) -0.0277(18) 0.0004(16) -0.0134(16)
C52 0.0479(19) 0.063(2) 0.0475(19) -0.0118(16) -0.0008(15) -0.0112(16)
C57 0.059(2) 0.060(2) 0.084(3) -0.033(2) 0.001(2) -0.0238(19)
C66 0.051(2) 0.069(2) 0.063(2) -0.0071(19) -0.0165(17) -0.0071(18)
C70 0.062(2) 0.0490(19) 0.054(2) -0.0078(15) -0.0052(16) -0.0222(17)
C72 0.069(3) 0.059(2) 0.075(3) -0.0207(19) -0.014(2) -0.030(2)
C75 0.052(2) 0.093(3) 0.059(2) -0.022(2) -0.0045(17) -0.022(2)
C76 0.0441(19) 0.072(3) 0.063(2) -0.0148(19) -0.0036(16) -0.0042(17)
C77 0.052(2) 0.071(2) 0.0482(19) -0.0095(17) -0.0096(16) -0.0067(18)
C80 0.063(2) 0.072(2) 0.062(2) -0.0011(19) -0.0196(18) -0.034(2)
C84 0.045(2) 0.049(2) 0.127(4) -0.011(2) -0.017(2) -0.0137(17)
C85 0.063(2) 0.080(3) 0.049(2) -0.0081(19) 0.0040(17) -0.026(2)
C89 0.075(3) 0.058(2) 0.074(3) -0.028(2) -0.001(2) -0.029(2)
C91 0.054(2) 0.054(2) 0.163(6) -0.003(3) -0.023(3) -0.022(2)
C93 0.096(3) 0.083(3) 0.066(3) 0.005(2) -0.031(2) -0.059(3)
C94 0.062(2) 0.058(2) 0.086(3) -0.029(2) -0.014(2) -0.0101(19)
C95 0.092(3) 0.053(2) 0.082(3) -0.009(2) 0.026(3) -0.013(2)
C97 0.113(4) 0.077(3) 0.052(2) -0.0084(19) -0.023(2) -0.059(3)
C100 0.055(2) 0.102(4) 0.083(3) -0.032(3) -0.007(2) -0.031(2)
C103 0.051(2) 0.078(3) 0.138(5) -0.041(3) -0.016(3) -0.020(2)
C104 0.055(2) 0.063(3) 0.162(5) -0.052(3) -0.008(3) -0.018(2)
C106 0.077(3) 0.064(3) 0.147(5) -0.047(3) -0.017(3) -0.019(2)
C108 0.094(4) 0.061(3) 0.225(9) -0.056(5) 0.029(5) -0.032(3)
C109 0.123(5) 0.051(3) 0.170(7) -0.016(4) 0.053(5) -0.028(3)
C112 0.052(3) 0.086(4) 0.222(8) -0.067(4) -0.020(4) -0.021(2)
N2 0.061(2) 0.062(2) 0.120(3) 0.001(2) -0.028(2) -0.0247(18)
C61 0.0465(19) 0.061(2) 0.075(3) -0.0084(19) -0.0134(17) -0.0189(17)
C96 0.072(3) 0.061(3) 0.113(4) -0.032(3) 0.005(3) -0.029(2)
N3 0.121(5) 0.227(8) 0.270(9) -0.188(8) 0.082(6) -0.113(5)
C110 0.096(4) 0.133(5) 0.167(7) -0.087(5) 0.026(4) -0.072(4)
C111 0.083(4) 0.095(4) 0.146(6) -0.041(4) 0.010(4) -0.039(3)
N4 0.147(9) 0.105(7) 0.135(8) -0.065(5) 0.059(7) -0.013(6)
C113 0.072(5) 0.117(7) 0.093(6) -0.058(4) -0.009(5) -0.014(5)
C114 0.034(4) 0.126(8) 0.112(7) -0.047(5) -0.016(4) 0.004(5)

loop_
_atom_type_symbol
_atom_type_description
_atom_type_scat_dispersion_real
_atom_type_scat_dispersion_imag
_atom_type_scat_source
C C 0.0181 0.0091 'International Tables Vol C Tables 4.2.6.8 and 6.1.1.4'
H H 0.0000 0.0000 'International Tables Vol C Tables 4.2.6.8 and 6.1.1.4'
N N 0.0311 0.0180 'International Tables Vol C Tables 4.2.6.8 and 6.1.1.4'
Ni Ni -3.0029 0.5091 'International Tables Vol C Tables 4.2.6.8 and 6.1.1.4'
O O 0.0492 0.0322 'International Tables Vol C Tables 4.2.6.8 and 6.1.1.4'
Ti Ti 0.2191 1.8069 'International Tables Vol C Tables 4.2.6.8 and 6.1.1.4'

loop_
_geom_angle_atom_site_label_1
_geom_angle_atom_site_label_2
_geom_angle_atom_site_label_3
_geom_angle
_geom_angle_site_symmetry_1
_geom_angle_site_symmetry_3
_geom_angle_publ_flag
O1 Ni1 Ti5 34.93(6) . . ?
O1 Ni1 O28 75.98(8) . . ?
O1 Ni1 O29 93.59(8) . . ?
O1 Ni1 O38 92.71(9) . . ?
O1 Ni1 N1 174.33(11) . . ?
O28 Ni1 Ti5 44.43(6) . . ?
O29 Ni1 Ti5 124.83(6) . . ?
O29 Ni1 O28 169.25(9) . . ?
O29 Ni1 O38 91.98(10) . . ?
O29 Ni1 N1 90.70(11) . . ?
O33 Ni1 Ti5 105.79(7) . . ?
O33 Ni1 O1 95.50(9) . . ?
O33 Ni1 O28 89.35(9) . . ?
O33 Ni1 O29 94.31(10) . . ?
O33 Ni1 O38 169.32(10) . . ?
O33 Ni1 N1 87.87(11) . . ?
O38 Ni1 Ti5 77.40(6) . . ?
O38 Ni1 O28 86.01(9) . . ?
O38 Ni1 N1 83.42(11) . . ?
N1 Ni1 Ti5 139.60(9) . . ?
N1 Ni1 O28 99.55(11) . . ?
Ti2 Ni3 Ti3 73.215(16) . 2_567 ?
O2 Ni3 Ti2 43.94(5) . . ?
O2 Ni3 Ti3 111.61(5) . 2_567 ?
O2 Ni3 O11 155.06(8) . 2_567 ?
O4 Ni3 Ti2 38.58(6) 2_567 . ?
O4 Ni3 Ti3 34.65(6) 2_567 2_567 ?
O4 Ni3 O2 79.52(7) 2_567 . ?
O4 Ni3 O6 91.06(8) 2_567 2_567 ?
O4 Ni3 O11 75.55(7) 2_567 2_567 ?
O6 Ni3 Ti2 102.75(6) 2_567 . ?
O6 Ni3 Ti3 78.62(6) 2_567 2_567 ?
O6 Ni3 O2 89.98(8) 2_567 . ?
O6 Ni3 O11 90.01(8) 2_567 2_567 ?
O10 Ni3 Ti2 80.82(6) . . ?
O10 Ni3 Ti3 102.67(6) . 2_567 ?
O10 Ni3 O2 92.60(8) . . ?
O10 Ni3 O4 91.83(8) . 2_567 ?
O10 Ni3 O6 176.43(8) . 2_567 ?
O10 Ni3 O11 88.69(8) . 2_567 ?
O11 Ni3 Ti2 112.07(5) 2_567 . ?
O11 Ni3 Ti3 44.20(5) 2_567 2_567 ?
O12 Ni3 Ti2 144.81(7) . . ?
O12 Ni3 Ti3 141.93(6) . 2_567 ?
O12 Ni3 O2 104.50(8) . . ?
O12 Ni3 O4 175.85(8) . 2_567 ?
O12 Ni3 O6 89.97(8) . 2_567 ?
O12 Ni3 O10 87.00(9) . . ?
O12 Ni3 O11 100.43(8) . 2_567 ?
O2 Ti2 Ni3 43.48(5) . . ?
O3 Ti2 Ni3 76.42(6) . . ?
O3 Ti2 O2 87.75(8) . . ?
O3 Ti2 O9 175.07(8) . . ?
O4 Ti2 Ni3 41.42(6) 2_567 . ?
O4 Ti2 O2 81.77(8) 2_567 . ?
O4 Ti2 O3 90.67(8) 2_567 . ?
O4 Ti2 O9 89.13(8) 2_567 . ?
O5 Ti2 Ni3 129.45(6) . . ?
O5 Ti2 O2 88.49(8) . . ?
O5 Ti2 O3 89.50(8) . . ?
O5 Ti2 O4 170.24(8) . 2_567 ?
O5 Ti2 O9 89.86(8) . . ?
O8 Ti2 Ni3 133.53(6) . . ?
O8 Ti2 O2 175.99(9) . . ?
O8 Ti2 O3 93.98(9) . . ?
O8 Ti2 O4 94.59(9) . 2_567 ?
O8 Ti2 O5 95.14(9) . . ?
O8 Ti2 O9 90.95(8) . . ?
O9 Ti2 Ni3 100.28(6) . . ?
O9 Ti2 O2 87.35(7) . . ?
O4 Ti3 Ni3 39.71(6) . 2_567 ?
O4 Ti3 O7 92.47(9) . . ?
O4 Ti3 O11 79.84(8) . . ?
O4 Ti3 O13 92.68(9) . . ?
O4 Ti3 O18 160.05(9) . . ?
O7 Ti3 Ni3 102.97(6) . 2_567 ?
O7 Ti3 O11 86.78(8) . . ?
O8 Ti3 Ni3 140.01(6) . 2_567 ?
O8 Ti3 O4 103.63(9) . . ?
O8 Ti3 O7 91.56(8) . . ?
O8 Ti3 O11 176.23(8) . . ?
O8 Ti3 O13 92.90(9) . . ?
O8 Ti3 O18 96.31(9) . . ?
O11 Ti3 Ni3 43.75(5) . 2_567 ?
O13 Ti3 Ni3 77.51(6) . 2_567 ?
O13 Ti3 O7 172.21(9) . . ?
O13 Ti3 O11 88.38(8) . . ?
O13 Ti3 O18 86.89(9) . . ?
O18 Ti3 Ni3 121.35(6) . 2_567 ?
O18 Ti3 O7 86.27(9) . . ?
O18 Ti3 O11 80.21(8) . . ?
O1 Ti4 Ti5 25.66(6) . . ?
O1 Ti4 O14 166.68(9) . . ?
O1 Ti4 O16 91.82(9) . . ?
O1 Ti4 O19 90.37(8) . . ?
O1 Ti4 O27 89.51(9) . . ?
O2 Ti4 Ti5 81.44(6) . . ?
O2 Ti4 O1 98.07(9) . . ?
O2 Ti4 O14 95.06(9) . . ?
O2 Ti4 O16 101.25(9) . . ?
O2 Ti4 O19 92.19(9) . . ?
O2 Ti4 O27 170.94(9) . . ?
O14 Ti4 Ti5 158.03(6) . . ?
O14 Ti4 O27 77.21(8) . . ?
O16 Ti4 Ti5 114.18(6) . . ?
O16 Ti4 O14 87.79(9) . . ?
O16 Ti4 O19 165.94(9) . . ?
O16 Ti4 O27 83.37(9) . . ?
O19 Ti4 Ti5 71.65(6) . . ?
O19 Ti4 O14 86.90(8) . . ?
O19 Ti4 O27 82.77(9) . . ?
O27 Ti4 Ti5 103.93(6) . . ?
Ni1 Ti5 Ti4 63.825(16) . . ?
O1 Ti5 Ni1 38.82(6) . . ?
O1 Ti5 Ti4 25.78(6) . . ?
O1 Ti5 O17 95.32(9) . . ?
O1 Ti5 O20 90.26(9) . . ?
O1 Ti5 O25 158.14(9) . . ?
O1 Ti5 O28 78.30(9) . . ?
O5 Ti5 Ni1 135.09(7) . . ?
O5 Ti5 Ti4 79.46(7) . . ?
O5 Ti5 O1 99.78(9) . . ?
O5 Ti5 O17 95.61(9) . . ?
O5 Ti5 O20 92.68(9) . . ?
O5 Ti5 O25 101.24(9) . . ?
O5 Ti5 O28 178.08(9) . . ?
O17 Ti5 Ni1 77.33(6) . . ?
O17 Ti5 Ti4 112.96(6) . . ?
O17 Ti5 O20 169.07(9) . . ?
O17 Ti5 O25 88.54(9) . . ?
O17 Ti5 O28 84.54(9) . . ?
O20 Ti5 Ni1 101.65(6) . . ?
O20 Ti5 Ti4 75.56(6) . . ?
O20 Ti5 O28 87.41(9) . . ?
O25 Ti5 Ni1 122.51(7) . . ?
O25 Ti5 Ti4 158.40(6) . . ?
O25 Ti5 O20 82.85(9) . . ?
O25 Ti5 O28 80.67(9) . . ?
O28 Ti5 Ni1 43.08(6) . . ?
O28 Ti5 Ti4 98.72(6) . . ?
Ti4 O1 Ni1 122.87(10) . . ?
Ti5 O1 Ni1 106.25(9) . . ?
Ti5 O1 Ti4 128.55(11) . . ?
Ni3 O2 Ti2 92.59(7) . . ?
Ti4 O2 Ni3 125.78(10) . . ?
Ti4 O2 Ti2 140.12(11) . . ?
C5 O3 Ti2 131.94(19) . . ?
Ti2 O4 Ni3 99.99(9) 2_567 2_567 ?
Ti3 O4 Ni3 105.63(9) . 2_567 ?
Ti3 O4 Ti2 154.24(11) . 2_567 ?
Ti5 O5 Ti2 145.89(11) . . ?
C4 O6 Ni3 127.20(18) . 2_567 ?
C2 O7 Ti3 132.92(18) . . ?
Ti3 O8 Ti2 142.82(11) . . ?
C2 O9 Ti2 135.10(18) . . ?
C5 O10 Ni3 125.07(18) . . ?
Ni3 O11 Ti3 92.05(7) 2_567 . ?
C12 O11 Ni3 136.67(19) . 2_567 ?
C12 O11 Ti3 131.26(19) . . ?
C1 O12 Ni3 124.61(18) . . ?
C4 O13 Ti3 130.51(19) . . ?
C1 O14 Ti4 143.02(19) . . ?
C10 O16 Ti4 133.4(2) . . ?
C31 O17 Ti5 130.2(2) . . ?
C25 O18 Ti3 135.1(2) . . ?
C6 O19 Ti4 135.68(19) . . ?
C6 O20 Ti5 127.83(19) . . ?
C28 O25 Ti5 133.8(2) . . ?
C20 O27 Ti4 138.2(2) . . ?
Ni1 O28 Ti5 92.49(8) . . ?
C44 O28 Ni1 137.2(2) . . ?
C44 O28 Ti5 129.3(2) . . ?
C10 O29 Ni1 131.7(2) . . ?
C20 O33 Ni1 124.0(2) . . ?
C31 O38 Ni1 128.3(2) . . ?
C78 N1 Ni1 176.9(3) . . ?
O12 C1 O14 126.3(3) . . ?
O12 C1 C19 117.4(3) . . ?
O14 C1 C19 116.3(3) . . ?
O7 C2 C8 118.1(3) . . ?
O9 C2 O7 124.8(3) . . ?
O9 C2 C8 117.0(3) . . ?
C29 C3 C4 119.4(3) . . ?
C29 C3 C33 119.5(3) . . ?
C33 C3 C4 121.0(3) . . ?
O6 C4 O13 125.3(3) . . ?
O6 C4 C3 119.5(3) . . ?
O13 C4 C3 115.2(3) . . ?
O3 C5 C14 115.7(3) . . ?
O10 C5 O3 125.4(3) . . ?
O10 C5 C14 118.9(3) . . ?
O19 C6 O20 124.9(3) . . ?
O19 C6 C7 117.3(3) . . ?
O20 C6 C7 117.8(3) . . ?
C13 C7 C6 119.8(3) . . ?
C46 C7 C6 121.0(3) . . ?
C46 C7 C13 119.3(3) . . ?
C34 C8 C2 119.9(3) . . ?
C34 C8 C79 120.0(3) . . ?
C79 C8 C2 120.1(3) . . ?
O16 C10 C17 115.4(3) . . ?
O29 C10 O16 125.8(3) . . ?
O29 C10 C17 118.8(3) . . ?
O11 C12 C18 122.4(3) . . ?
O11 C12 C27 116.7(3) . . ?
C18 C12 C27 120.9(3) . . ?
C7 C13 H13 119.7 . . ?
C36 C13 C7 120.5(3) . . ?
C36 C13 H13 119.7 . . ?
C40 C14 C5 119.7(3) . . ?
C56 C14 C5 121.0(3) . . ?
C56 C14 C40 119.3(3) . . ?
C30 C17 C10 120.7(3) . . ?
C30 C17 C50 119.5(3) . . ?
C50 C17 C10 119.8(3) . . ?
C12 C18 H18 118.2 . . ?
C12 C18 C25 123.6(3) . . ?
C25 C18 H18 118.2 . . ?
C38 C19 C1 120.0(3) . . ?
C62 C19 C1 120.4(3) . . ?
C62 C19 C38 119.6(3) . . ?
O27 C20 O33 126.4(3) . . ?
O27 C20 C22 116.6(3) . . ?
O33 C20 C22 117.0(3) . . ?
C54 C22 C20 120.3(3) . . ?
C54 C22 C74 118.6(3) . . ?
C74 C22 C20 121.1(3) . . ?
O18 C25 C18 123.8(3) . . ?
O18 C25 C55 115.9(3) . . ?
C18 C25 C55 120.3(3) . . ?
C12 C27 H27A 109.5 . . ?
C12 C27 H27B 109.5 . . ?
C12 C27 H27C 109.5 . . ?
H27A C27 H27B 109.5 . . ?
H27A C27 H27C 109.5 . . ?
H27B C27 H27C 109.5 . . ?
O25 C28 C41 124.5(3) . . ?
O25 C28 C43 115.3(3) . . ?
C41 C28 C43 120.2(3) . . ?
C3 C29 H29 119.9 . . ?
C3 C29 C67 120.1(3) . . ?
C67 C29 H29 119.9 . . ?
C17 C30 H30 120.1 . . ?
C17 C30 C53 119.9(3) . . ?
C53 C30 H30 120.1 . . ?
O17 C31 C45 116.1(3) . . ?
O38 C31 O17 125.0(3) . . ?
O38 C31 C45 118.8(3) . . ?
C3 C33 H33 119.9 . . ?
C47 C33 C3 120.1(3) . . ?
C47 C33 H33 119.9 . . ?
C8 C34 H34 119.9 . . ?
C83 C34 C8 120.2(3) . . ?
C83 C34 H34 119.9 . . ?
C13 C36 H36 120.3 . . ?
C64 C36 C13 119.4(3) . . ?
C64 C36 H36 120.3 . . ?
C19 C38 H38 120.1 . . ?
C19 C38 C73 119.8(4) . . ?
C73 C38 H38 120.1 . . ?
C14 C40 H40 120.2 . . ?
C59 C40 C14 119.7(3) . . ?
C59 C40 H40 120.2 . . ?
C28 C41 H41 118.0 . . ?
C28 C41 C44 124.1(3) . . ?
C44 C41 H41 118.0 . . ?
C28 C43 H43A 109.5 . . ?
C28 C43 H43B 109.5 . . ?
C28 C43 H43C 109.5 . . ?
H43A C43 H43B 109.5 . . ?
H43A C43 H43C 109.5 . . ?
H43B C43 H43C 109.5 . . ?
O28 C44 C41 122.6(3) . . ?
O28 C44 C82 116.7(4) . . ?
C41 C44 C82 120.7(3) . . ?
C60 C45 C31 120.4(3) . . ?
C60 C45 C81 120.4(3) . . ?
C81 C45 C31 119.2(3) . . ?
C7 C46 H46 120.1 . . ?
C7 C46 C71 119.8(3) . . ?
C71 C46 H46 120.1 . . ?
C33 C47 H47 119.8 . . ?
C33 C47 C68 120.4(4) . . ?
C68 C47 H47 119.8 . . ?
C17 C50 H50 120.2 . . ?
C63 C50 C17 119.7(3) . . ?
C63 C50 H50 120.2 . . ?
C30 C53 H53 119.5 . . ?
C58 C53 C30 120.9(4) . . ?
C58 C53 H53 119.5 . . ?
C22 C54 H54 119.3 . . ?
C22 C54 C87 121.5(4) . . ?
C87 C54 H54 119.3 . . ?
C25 C55 H55A 109.5 . . ?
C25 C55 H55B 109.5 . . ?
C25 C55 H55C 109.5 . . ?
H55A C55 H55B 109.5 . . ?
H55A C55 H55C 109.5 . . ?
H55B C55 H55C 109.5 . . ?
C14 C56 H56 119.7 . . ?
C14 C56 C69 120.6(3) . . ?
C69 C56 H56 119.7 . . ?
C53 C58 H58 120.3 . . ?
C63 C58 C53 119.4(3) . . ?
C63 C58 H58 120.3 . . ?
C40 C59 H59 119.7 . . ?
C65 C59 C40 120.6(4) . . ?
C65 C59 H59 119.7 . . ?
C45 C60 H60 120.3 . . ?
C98 C60 C45 119.4(4) . . ?
C98 C60 H60 120.3 . . ?
C19 C62 H62 120.2 . . ?
C19 C62 C101 119.5(4) . . ?
C101 C62 H62 120.2 . . ?
C50 C63 H63 119.7 . . ?
C58 C63 C50 120.6(3) . . ?
C58 C63 H63 119.7 . . ?
C36 C64 H64 119.7 . . ?
C71 C64 C36 120.5(3) . . ?
C71 C64 H64 119.7 . . ?
C59 C65 H65 120.0 . . ?
C59 C65 C69 120.0(3) . . ?
C69 C65 H65 120.0 . . ?
C29 C67 H67 120.2 . . ?
C68 C67 C29 119.6(3) . . ?
C68 C67 H67 120.2 . . ?
C47 C68 C67 120.2(3) . . ?
C47 C68 H68 119.9 . . ?
C67 C68 H68 119.9 . . ?
C56 C69 H69 120.1 . . ?
C65 C69 C56 119.8(4) . . ?
C65 C69 H69 120.1 . . ?
C46 C71 H71 119.8 . . ?
C64 C71 C46 120.4(3) . . ?
C64 C71 H71 119.8 . . ?
C38 C73 H73 119.9 . . ?
C86 C73 C38 120.2(4) . . ?
C86 C73 H73 119.9 . . ?
C22 C74 H74 120.1 . . ?
C22 C74 C92 119.8(4) . . ?
C92 C74 H74 120.1 . . ?
N1 C78 C107 177.1(6) . . ?
C8 C79 H79 120.3 . . ?
C105 C79 C8 119.5(4) . . ?
C105 C79 H79 120.3 . . ?
C45 C81 H81 120.0 . . ?
C90 C81 C45 119.9(4) . . ?
C90 C81 H81 120.0 . . ?
C44 C82 H82A 109.5 . . ?
C44 C82 H82B 109.5 . . ?
C44 C82 H82C 109.5 . . ?
H82A C82 H82B 109.5 . . ?
H82A C82 H82C 109.5 . . ?
H82B C82 H82C 109.5 . . ?
C34 C83 H83 120.0 . . ?
C34 C83 C102 119.9(4) . . ?
C102 C83 H83 120.0 . . ?
C73 C86 H86 119.9 . . ?
C73 C86 C101 120.2(4) . . ?
C101 C86 H86 119.9 . . ?
C54 C87 H87 120.3 . . ?
C88 C87 C54 119.3(4) . . ?
C88 C87 H87 120.3 . . ?
C87 C88 H88 119.8 . . ?
C87 C88 C92 120.3(4) . . ?
C92 C88 H88 119.8 . . ?
C81 C90 H90 120.2 . . ?
C81 C90 C99 119.7(4) . . ?
C99 C90 H90 120.2 . . ?
C74 C92 H92 119.9 . . ?
C88 C92 C74 120.3(4) . . ?
C88 C92 H92 119.9 . . ?
C60 C98 H98 119.9 . . ?
C60 C98 C99 120.2(4) . . ?
C99 C98 H98 119.9 . . ?
C90 C99 H99 119.8 . . ?
C98 C99 C90 120.3(4) . . ?
C98 C99 H99 119.8 . . ?
C62 C101 H101 119.7 . . ?
C86 C101 C62 120.6(4) . . ?
C86 C101 H101 119.7 . . ?
C83 C102 H102 120.0 . . ?
C83 C102 C105 120.1(4) . . ?
C105 C102 H102 120.0 . . ?
C79 C105 C102 120.4(4) . . ?
C79 C105 H105 119.8 . . ?
C102 C105 H105 119.8 . . ?
C78 C107 H10A 109.5 . . ?
C78 C107 H10B 109.5 . . ?
C78 C107 H10C 109.5 . . ?
H10A C107 H10B 109.5 . . ?
H10A C107 H10C 109.5 . . ?
H10B C107 H10C 109.5 . . ?
O15 Ni2 Ti6 38.07(6) 2_756 . ?
O26 Ni2 Ti6 43.77(6) . . ?
O26 Ni2 O15 79.54(8) . 2_756 ?
O26 Ni2 O30 94.01(9) . 2_756 ?
O26 Ni2 O36 173.12(10) . 2_756 ?
O30 Ni2 Ti6 101.92(6) 2_756 . ?
O30 Ni2 O15 88.53(9) 2_756 2_756 ?
O34 Ni2 Ti6 78.77(6) . . ?
O34 Ni2 O15 88.24(9) . 2_756 ?
O34 Ni2 O26 90.82(9) . . ?
O34 Ni2 O30 173.61(10) . 2_756 ?
O34 Ni2 O36 82.49(10) . 2_756 ?
O36 Ni2 Ti6 132.44(7) 2_756 . ?
O36 Ni2 O15 98.58(9) 2_756 2_756 ?
O36 Ni2 O30 92.55(10) 2_756 2_756 ?
O37 Ni2 Ti6 133.81(8) . . ?
O37 Ni2 O15 171.23(10) . 2_756 ?
O37 Ni2 O26 91.75(9) . . ?
O37 Ni2 O30 91.09(10) . 2_756 ?
O37 Ni2 O34 92.94(10) . . ?
O37 Ni2 O36 90.18(10) . 2_756 ?
Ni2 Ti6 Ti7 153.19(2) . . ?
O15 Ti6 Ni2 41.28(6) 2_756 . ?
O15 Ti6 Ti7 113.27(6) 2_756 . ?
O15 Ti6 O21 89.06(9) 2_756 . ?
O15 Ti6 O23 88.40(9) 2_756 . ?
O15 Ti6 O24 169.72(9) 2_756 . ?
O15 Ti6 O26 80.05(8) 2_756 . ?
O21 Ti6 Ni2 93.11(6) . . ?
O21 Ti6 Ti7 75.28(6) . . ?
O21 Ti6 O26 79.48(8) . . ?
O22 Ti6 Ni2 140.01(7) . . ?
O22 Ti6 Ti7 23.23(7) . . ?
O22 Ti6 O15 99.41(9) . 2_756 ?
O22 Ti6 O21 93.12(9) . . ?
O22 Ti6 O23 100.05(9) . . ?
O22 Ti6 O24 90.81(9) . . ?
O22 Ti6 O26 172.58(9) . . ?
O23 Ti6 Ni2 76.54(7) . . ?
O23 Ti6 Ti7 117.51(7) . . ?
O23 Ti6 O21 166.83(9) . . ?
O23 Ti6 O24 88.71(9) . . ?
O23 Ti6 O26 87.35(9) . . ?
O24 Ti6 Ni2 128.44(6) . . ?
O24 Ti6 Ti7 76.76(6) . . ?
O24 Ti6 O21 91.53(9) . . ?
O24 Ti6 O26 89.96(9) . . ?
O26 Ti6 Ni2 41.10(6) . . ?
O26 Ti6 Ti7 150.99(6) . . ?
O15 Ti7 Ti6 108.75(7) . . ?
O15 Ti7 O22 97.27(9) . . ?
O15 Ti7 O31 89.44(9) . . ?
O15 Ti7 O32 177.28(10) . . ?
O15 Ti7 O35 94.50(10) . . ?
O15 Ti7 O39 96.16(10) . . ?
O22 Ti7 Ti6 21.31(6) . . ?
O22 Ti7 O31 89.45(9) . . ?
O22 Ti7 O32 83.57(9) . . ?
O22 Ti7 O35 97.40(10) . . ?
O22 Ti7 O39 164.34(10) . . ?
O31 Ti7 Ti6 72.15(6) . . ?
O31 Ti7 O32 87.97(10) . . ?
O32 Ti7 Ti6 71.24(6) . . ?
O35 Ti7 Ti6 113.36(7) . . ?
O35 Ti7 O31 171.58(10) . . ?
O35 Ti7 O32 87.95(10) . . ?
O35 Ti7 O39 89.52(11) . . ?
O39 Ti7 Ti6 143.88(8) . . ?
O39 Ti7 O31 82.66(10) . . ?
O39 Ti7 O32 82.66(10) . . ?
Ti6 O15 Ni2 100.65(10) 2_756 2_756 ?
Ti7 O15 Ni2 119.94(11) . 2_756 ?
Ti7 O15 Ti6 137.86(11) . 2_756 ?
C16 O21 Ti6 131.8(2) . . ?
Ti6 O22 Ti7 135.47(12) . . ?
C15 O23 Ti6 131.7(2) . . ?
C11 O24 Ti6 130.1(2) . . ?
Ni2 O26 Ti6 95.13(9) . . ?
C37 O26 Ni2 121.1(2) . . ?
C37 O26 Ti6 141.6(2) . . ?
C32 O30 Ni2 130.3(2) . 2_756 ?
C16 O31 Ti7 134.69(19) . . ?
C11 O32 Ti7 135.9(2) . . ?
C15 O34 Ni2 126.9(2) . . ?
C32 O35 Ti7 134.5(2) . . ?
C24 O36 Ni2 121.9(2) . 2_756 ?
C26 O37 Ni2 123.2(2) . . ?
C24 O39 Ti7 134.0(2) . . ?
C39 C9 C16 120.6(3) . . ?
C39 C9 C49 120.0(3) . . ?
C49 C9 C16 119.3(3) . . ?
O24 C11 C23 117.1(3) . . ?
O32 C11 O24 124.9(3) . . ?
O32 C11 C23 118.0(3) . . ?
O23 C15 C21 117.2(3) . . ?
O34 C15 O23 124.3(3) . . ?
O34 C15 C21 118.5(3) . . ?
O21 C16 C9 116.6(3) . . ?
O31 C16 O21 124.6(3) . . ?
O31 C16 C9 118.8(3) . . ?
C57 C21 C15 120.2(3) . . ?
C104 C21 C15 121.2(3) . . ?
C104 C21 C57 118.5(3) . . ?
C42 C23 C11 121.8(3) . . ?
C42 C23 C52 119.3(3) . . ?
C52 C23 C11 118.9(3) . . ?
O36 C24 O39 124.8(3) . . ?
O36 C24 C48 120.3(3) . . ?
O39 C24 C48 114.9(3) . . ?
O37 C26 C35 125.2(3) . . ?
O37 C26 C85 116.3(3) . . ?
C35 C26 C85 118.5(3) . . ?
O30 C32 O35 125.7(3) . . ?
O30 C32 C51 118.8(3) . . ?
O35 C32 C51 115.5(3) . . ?
C26 C35 H35 115.9 . . ?
C37 C35 C26 128.2(3) . . ?
C37 C35 H35 115.9 . . ?
O26 C37 C35 123.4(3) . . ?
O26 C37 C70 116.7(3) . . ?
C35 C37 C70 119.9(3) . . ?
C9 C39 H39 119.7 . . ?
C9 C39 C80 120.5(3) . . ?
C80 C39 H39 119.7 . . ?
C23 C42 H42 119.8 . . ?
C77 C42 C23 120.3(3) . . ?
C77 C42 H42 119.8 . . ?
C94 C48 C24 120.2(4) . . ?
C95 C48 C24 120.0(4) . . ?
C95 C48 C94 119.6(4) . . ?
C9 C49 H49 120.5 . . ?
C97 C49 C9 119.1(4) . . ?
C97 C49 H49 120.5 . . ?
C75 C51 C32 120.2(4) . . ?
C84 C51 C32 120.3(4) . . ?
C84 C51 C75 119.6(4) . . ?
C23 C52 H52 119.9 . . ?
C76 C52 C23 120.1(3) . . ?
C76 C52 H52 119.9 . . ?
C21 C57 H57 119.6 . . ?
C89 C57 C21 120.8(4) . . ?
C89 C57 H57 119.6 . . ?
C76 C66 H66 119.8 . . ?
C76 C66 C77 120.3(4) . . ?
C77 C66 H66 119.8 . . ?
C37 C70 H70A 109.5 . . ?
C37 C70 H70B 109.5 . . ?
C37 C70 H70C 109.5 . . ?
H70A C70 H70B 109.5 . . ?
H70A C70 H70C 109.5 . . ?
H70B C70 H70C 109.5 . . ?
C89 C72 H72 120.3 . . ?
C89 C72 C112 119.4(4) . . ?
C112 C72 H72 120.3 . . ?
C51 C75 H75 120.0 . . ?
C100 C75 C51 120.0(5) . . ?
C100 C75 H75 120.0 . . ?
C52 C76 H76 120.1 . . ?
C66 C76 C52 119.8(4) . . ?
C66 C76 H76 120.1 . . ?
C42 C77 C66 120.2(4) . . ?
C42 C77 H77 119.9 . . ?
C66 C77 H77 119.9 . . ?
C39 C80 H80 120.4 . . ?
C93 C80 C39 119.2(4) . . ?
C93 C80 H80 120.4 . . ?
C51 C84 H84 120.1 . . ?
C51 C84 C91 119.7(5) . . ?
C91 C84 H84 120.1 . . ?
C26 C85 H85A 109.5 . . ?
C26 C85 H85B 109.5 . . ?
C26 C85 H85C 109.5 . . ?
H85A C85 H85B 109.5 . . ?
H85A C85 H85C 109.5 . . ?
H85B C85 H85C 109.5 . . ?
C57 C89 H89 119.8 . . ?
C72 C89 C57 120.4(4) . . ?
C72 C89 H89 119.8 . . ?
C84 C91 H91 119.8 . . ?
C103 C91 C84 120.3(5) . . ?
C103 C91 H91 119.8 . . ?
C80 C93 H93 119.6 . . ?
C80 C93 C97 120.8(4) . . ?
C97 C93 H93 119.6 . . ?
C48 C94 H94 119.9 . . ?
C106 C94 C48 120.3(5) . . ?
C106 C94 H94 119.9 . . ?
C48 C95 H95 119.7 . . ?
C109 C95 C48 120.6(6) . . ?
C109 C95 H95 119.7 . . ?
C49 C97 H97 119.8 . . ?
C93 C97 C49 120.4(4) . . ?
C93 C97 H97 119.8 . . ?
C75 C100 H100 120.3 . . ?
C103 C100 C75 119.4(5) . . ?
C103 C100 H100 120.3 . . ?
C91 C103 C100 120.7(4) . . ?
C91 C103 H103 119.6 . . ?
C100 C103 H103 119.6 . . ?
C21 C104 H104 119.9 . . ?
C21 C104 C112 120.2(4) . . ?
C112 C104 H104 119.9 . . ?
C94 C106 H106 119.6 . . ?
C108 C106 C94 120.7(6) . . ?
C108 C106 H106 119.6 . . ?
C106 C108 H108 119.7 . . ?
C106 C108 C109 120.5(5) . . ?
C109 C108 H108 119.7 . . ?
C95 C109 C108 118.2(6) . . ?
C95 C109 H109 120.9 . . ?
C108 C109 H109 120.9 . . ?
C72 C112 C104 120.6(5) . . ?
C72 C112 H112 119.7 . . ?
C104 C112 H112 119.7 . . ?
N2 C61 C96 177.6(5) . . ?
C61 C96 H96A 109.5 . . ?
C61 C96 H96B 109.5 . . ?
C61 C96 H96C 109.5 . . ?
H96A C96 H96B 109.5 . . ?
H96A C96 H96C 109.5 . . ?
H96B C96 H96C 109.5 . . ?
N3 C110 C111 176.0(11) . . ?
C110 C111 H11A 109.5 . . ?
C110 C111 H11B 109.5 . . ?
C110 C111 H11C 109.5 . . ?
H11A C111 H11B 109.5 . . ?
H11A C111 H11C 109.5 . . ?
H11B C111 H11C 109.5 . . ?
N4 C113 C114 175.3(16) . . ?
C113 C114 H11D 109.5 . . ?
C113 C114 H11E 109.5 . . ?
C113 C114 H11F 109.5 . . ?
H11D C114 H11E 109.5 . . ?
H11D C114 H11F 109.5 . . ?
H11E C114 H11F 109.5 . . ?

loop_
_geom_bond_atom_site_label_1
_geom_bond_atom_site_label_2
_geom_bond_distance
_geom_bond_site_symmetry_2
_geom_bond_publ_flag
Ni1 Ti5 3.1182(7) . ?
Ni1 O1 2.0359(19) . ?
Ni1 O28 2.132(2) . ?
Ni1 O29 2.040(2) . ?
Ni1 O33 2.019(2) . ?
Ni1 O38 2.044(2) . ?
Ni1 N1 2.068(3) . ?
Ni3 Ti2 3.0294(6) . ?
Ni3 Ti3 3.0675(7) 2_567 ?
Ni3 O2 2.0866(19) . ?
Ni3 O4 2.0352(19) 2_567 ?
Ni3 O6 2.039(2) 2_567 ?
Ni3 O10 2.028(2) . ?
Ni3 O11 2.123(2) 2_567 ?
Ni3 O12 1.982(2) . ?
Ti2 O2 2.1041(19) . ?
Ti2 O3 1.987(2) . ?
Ti2 O4 1.918(2) 2_567 ?
Ti2 O5 1.908(2) . ?
Ti2 O8 1.8142(19) . ?
Ti2 O9 2.0097(19) . ?
Ti3 O4 1.811(2) . ?
Ti3 O7 2.036(2) . ?
Ti3 O8 1.7906(19) . ?
Ti3 O11 2.140(2) . ?
Ti3 O13 1.977(2) . ?
Ti3 O18 2.015(2) . ?
Ti4 Ti5 3.3582(7) . ?
Ti4 O1 1.868(2) . ?
Ti4 O2 1.7472(19) . ?
Ti4 O14 2.053(2) . ?
Ti4 O16 1.977(2) . ?
Ti4 O19 2.043(2) . ?
Ti4 O27 2.153(2) . ?
Ti5 O1 1.860(2) . ?
Ti5 O5 1.731(2) . ?
Ti5 O17 2.000(2) . ?
Ti5 O20 2.048(2) . ?
Ti5 O25 2.008(2) . ?
Ti5 O28 2.185(2) . ?
O3 C5 1.282(3) . ?
O6 C4 1.235(4) . ?
O7 C2 1.272(3) . ?
O9 C2 1.260(3) . ?
O10 C5 1.241(4) . ?
O11 C12 1.287(3) . ?
O12 C1 1.245(4) . ?
O13 C4 1.285(3) . ?
O14 C1 1.260(4) . ?
O16 C10 1.282(4) . ?
O17 C31 1.274(4) . ?
O18 C25 1.273(4) . ?
O19 C6 1.261(4) . ?
O20 C6 1.268(3) . ?
O25 C28 1.282(4) . ?
O27 C20 1.253(4) . ?
O28 C44 1.280(4) . ?
O29 C10 1.247(4) . ?
O33 C20 1.254(4) . ?
O38 C31 1.245(4) . ?
N1 C78 1.110(5) . ?
C1 C19 1.498(4) . ?
C2 C8 1.474(4) . ?
C3 C4 1.487(4) . ?
C3 C29 1.381(4) . ?
C3 C33 1.390(5) . ?
C5 C14 1.487(4) . ?
C6 C7 1.483(4) . ?
C7 C13 1.390(4) . ?
C7 C46 1.383(5) . ?
C8 C34 1.384(5) . ?
C8 C79 1.387(5) . ?
C10 C17 1.496(4) . ?
C12 C18 1.390(5) . ?
C12 C27 1.499(4) . ?
C13 H13 0.9300 . ?
C13 C36 1.382(5) . ?
C14 C40 1.385(4) . ?
C14 C56 1.370(5) . ?
C17 C30 1.367(5) . ?
C17 C50 1.393(4) . ?
C18 H18 0.9300 . ?
C18 C25 1.394(5) . ?
C19 C38 1.388(5) . ?
C19 C62 1.368(5) . ?
C20 C22 1.507(4) . ?
C22 C54 1.373(5) . ?
C22 C74 1.380(5) . ?
C25 C55 1.495(5) . ?
C27 H27A 0.9600 . ?
C27 H27B 0.9600 . ?
C27 H27C 0.9600 . ?
C28 C41 1.386(5) . ?
C28 C43 1.495(5) . ?
C29 H29 0.9300 . ?
C29 C67 1.391(5) . ?
C30 H30 0.9300 . ?
C30 C53 1.384(5) . ?
C31 C45 1.493(5) . ?
C33 H33 0.9300 . ?
C33 C47 1.374(5) . ?
C34 H34 0.9300 . ?
C34 C83 1.375(5) . ?
C36 H36 0.9300 . ?
C36 C64 1.378(5) . ?
C38 H38 0.9300 . ?
C38 C73 1.391(5) . ?
C40 H40 0.9300 . ?
C40 C59 1.385(5) . ?
C41 H41 0.9300 . ?
C41 C44 1.399(6) . ?
C43 H43A 0.9600 . ?
C43 H43B 0.9600 . ?
C43 H43C 0.9600 . ?
C44 C82 1.497(5) . ?
C45 C60 1.393(5) . ?
C45 C81 1.397(5) . ?
C46 H46 0.9300 . ?
C46 C71 1.386(5) . ?
C47 H47 0.9300 . ?
C47 C68 1.374(6) . ?
C50 H50 0.9300 . ?
C50 C63 1.385(5) . ?
C53 H53 0.9300 . ?
C53 C58 1.372(5) . ?
C54 H54 0.9300 . ?
C54 C87 1.392(5) . ?
C55 H55A 0.9600 . ?
C55 H55B 0.9600 . ?
C55 H55C 0.9600 . ?
C56 H56 0.9300 . ?
C56 C69 1.382(5) . ?
C58 H58 0.9300 . ?
C58 C63 1.365(6) . ?
C59 H59 0.9300 . ?
C59 C65 1.360(6) . ?
C60 H60 0.9300 . ?
C60 C98 1.388(5) . ?
C62 H62 0.9300 . ?
C62 C101 1.392(5) . ?
C63 H63 0.9300 . ?
C64 H64 0.9300 . ?
C64 C71 1.368(6) . ?
C65 H65 0.9300 . ?
C65 C69 1.375(6) . ?
C67 H67 0.9300 . ?
C67 C68 1.380(6) . ?
C68 H68 0.9300 . ?
C69 H69 0.9300 . ?
C71 H71 0.9300 . ?
C73 H73 0.9300 . ?
C73 C86 1.355(7) . ?
C74 H74 0.9300 . ?
C74 C92 1.401(6) . ?
C78 C107 1.474(6) . ?
C79 H79 0.9300 . ?
C79 C105 1.376(6) . ?
C81 H81 0.9300 . ?
C81 C90 1.388(5) . ?
C82 H82A 0.9600 . ?
C82 H82B 0.9600 . ?
C82 H82C 0.9600 . ?
C83 H83 0.9300 . ?
C83 C102 1.376(6) . ?
C86 H86 0.9300 . ?
C86 C101 1.364(7) . ?
C87 H87 0.9300 . ?
C87 C88 1.361(6) . ?
C88 H88 0.9300 . ?
C88 C92 1.368(6) . ?
C90 H90 0.9300 . ?
C90 C99 1.392(7) . ?
C92 H92 0.9300 . ?
C98 H98 0.9300 . ?
C98 C99 1.391(7) . ?
C99 H99 0.9300 . ?
C101 H101 0.9300 . ?
C102 H102 0.9300 . ?
C102 C105 1.383(7) . ?
C105 H105 0.9300 . ?
C107 H10A 0.9600 . ?
C107 H10B 0.9600 . ?
C107 H10C 0.9600 . ?
Ni2 Ti6 3.0954(7) . ?
Ni2 O15 2.078(2) 2_756 ?
Ni2 O26 2.043(2) . ?
Ni2 O30 2.060(2) 2_756 ?
Ni2 O34 2.033(2) . ?
Ni2 O36 2.049(2) 2_756 ?
Ni2 O37 1.985(2) . ?
Ti6 Ti7 3.3750(7) . ?
Ti6 O15 1.942(2) 2_756 ?
Ti6 O21 2.019(2) . ?
Ti6 O22 1.749(2) . ?
Ti6 O23 1.963(2) . ?
Ti6 O24 2.014(2) . ?
Ti6 O26 2.150(2) . ?
Ti7 O15 1.782(2) . ?
Ti7 O22 1.898(2) . ?
Ti7 O31 2.050(2) . ?
Ti7 O32 2.087(2) . ?
Ti7 O35 1.956(2) . ?
Ti7 O39 1.977(2) . ?
O21 C16 1.273(4) . ?
O23 C15 1.300(4) . ?
O24 C11 1.279(4) . ?
O26 C37 1.306(4) . ?
O30 C32 1.240(4) . ?
O31 C16 1.255(4) . ?
O32 C11 1.252(4) . ?
O34 C15 1.238(4) . ?
O35 C32 1.291(4) . ?
O36 C24 1.230(4) . ?
O37 C26 1.264(4) . ?
O39 C24 1.286(4) . ?
C9 C16 1.490(4) . ?
C9 C39 1.380(5) . ?
C9 C49 1.395(5) . ?
C11 C23 1.479(5) . ?
C15 C21 1.483(4) . ?
C21 C57 1.379(5) . ?
C21 C104 1.346(6) . ?
C23 C42 1.388(5) . ?
C23 C52 1.404(5) . ?
C24 C48 1.482(5) . ?
C26 C35 1.408(5) . ?
C26 C85 1.499(5) . ?
C32 C51 1.495(5) . ?
C35 H35 0.9300 . ?
C35 C37 1.379(5) . ?
C37 C70 1.498(5) . ?
C39 H39 0.9300 . ?
C39 C80 1.390(5) . ?
C42 H42 0.9300 . ?
C42 C77 1.377(5) . ?
C48 C94 1.382(6) . ?
C48 C95 1.379(6) . ?
C49 H49 0.9300 . ?
C49 C97 1.387(5) . ?
C51 C75 1.400(6) . ?
C51 C84 1.364(6) . ?
C52 H52 0.9300 . ?
C52 C76 1.384(5) . ?
C57 H57 0.9300 . ?
C57 C89 1.377(5) . ?
C66 H66 0.9300 . ?
C66 C76 1.381(6) . ?
C66 C77 1.386(6) . ?
C70 H70A 0.9600 . ?
C70 H70B 0.9600 . ?
C70 H70C 0.9600 . ?
C72 H72 0.9300 . ?
C72 C89 1.342(6) . ?
C72 C112 1.358(7) . ?
C75 H75 0.9300 . ?
C75 C100 1.388(6) . ?
C76 H76 0.9300 . ?
C77 H77 0.9300 . ?
C80 H80 0.9300 . ?
C80 C93 1.377(6) . ?
C84 H84 0.9300 . ?
C84 C91 1.397(6) . ?
C85 H85A 0.9600 . ?
C85 H85B 0.9600 . ?
C85 H85C 0.9600 . ?
C89 H89 0.9300 . ?
C91 H91 0.9300 . ?
C91 C103 1.362(8) . ?
C93 H93 0.9300 . ?
C93 C97 1.378(7) . ?
C94 H94 0.9300 . ?
C94 C106 1.368(6) . ?
C95 H95 0.9300 . ?
C95 C109 1.375(8) . ?
C97 H97 0.9300 . ?
C100 H100 0.9300 . ?
C100 C103 1.371(7) . ?
C103 H103 0.9300 . ?
C104 H104 0.9300 . ?
C104 C112 1.396(6) . ?
C106 H106 0.9300 . ?
C106 C108 1.339(10) . ?
C108 H108 0.9300 . ?
C108 C109 1.422(12) . ?
C109 H109 0.9300 . ?
C112 H112 0.9300 . ?
N2 C61 1.143(5) . ?
C61 C96 1.446(6) . ?
C96 H96A 0.9600 . ?
C96 H96B 0.9600 . ?
C96 H96C 0.9600 . ?
N3 C110 1.122(8) . ?
C110 C111 1.433(9) . ?
C111 H11A 0.9600 . ?
C111 H11B 0.9600 . ?
C111 H11C 0.9600 . ?
N4 C113 1.109(18) . ?
C113 C114 1.193(18) . ?
C114 H11D 0.9600 . ?
C114 H11E 0.9600 . ?
C114 H11F 0.9600 . ?

loop_
_geom_torsion_atom_site_label_1
_geom_torsion_atom_site_label_2
_geom_torsion_atom_site_label_3
_geom_torsion_atom_site_label_4
_geom_torsion
_geom_torsion_site_symmetry_1
_geom_torsion_site_symmetry_2
_geom_torsion_site_symmetry_3
_geom_torsion_site_symmetry_4
_geom_torsion_publ_flag
Ni1 Ti5 O1 Ti4 -162.8(2) . . . . ?
Ni1 Ti5 O5 Ti2 -6.0(3) . . . . ?
Ni1 O28 C44 C41 -178.2(2) . . . . ?
Ni1 O28 C44 C82 -0.6(5) . . . . ?
Ni1 O29 C10 O16 -9.0(5) . . . . ?
Ni1 O29 C10 C17 170.1(2) . . . . ?
Ni1 O33 C20 O27 11.3(5) . . . . ?
Ni1 O33 C20 C22 -166.0(2) . . . . ?
Ni1 O38 C31 O17 17.2(5) . . . . ?
Ni1 O38 C31 C45 -160.4(2) . . . . ?
Ni3 Ti2 O8 Ti3 118.88(16) . . . . ?
Ni3 Ti3 O4 Ti2 174.0(3) 2_567 . . 2_567 ?
Ni3 Ti3 O8 Ti2 -123.08(16) 2_567 . . . ?
Ni3 O6 C4 O13 -10.1(4) 2_567 . . . ?
Ni3 O6 C4 C3 171.31(18) 2_567 . . . ?
Ni3 O10 C5 O3 4.1(4) . . . . ?
Ni3 O10 C5 C14 -176.0(2) . . . . ?
Ni3 O11 C12 C18 -165.6(2) 2_567 . . . ?
Ni3 O11 C12 C27 13.6(4) 2_567 . . . ?
Ni3 O12 C1 O14 5.0(4) . . . . ?
Ni3 O12 C1 C19 -176.35(18) . . . . ?
Ti2 O3 C5 O10 -8.4(4) . . . . ?
Ti2 O3 C5 C14 171.79(19) . . . . ?
Ti2 O9 C2 O7 -7.5(4) . . . . ?
Ti2 O9 C2 C8 172.0(2) . . . . ?
Ti3 O7 C2 O9 13.8(4) . . . . ?
Ti3 O7 C2 C8 -165.7(2) . . . . ?
Ti3 O11 C12 C18 15.8(4) . . . . ?
Ti3 O11 C12 C27 -165.0(2) . . . . ?
Ti3 O13 C4 O6 12.2(4) . . . . ?
Ti3 O13 C4 C3 -169.12(18) . . . . ?
Ti3 O18 C25 C18 -8.2(5) . . . . ?
Ti3 O18 C25 C55 172.7(2) . . . . ?
Ti4 Ti5 O1 Ni1 162.8(2) . . . . ?
Ti4 Ti5 O5 Ti2 28.70(19) . . . . ?
Ti4 O14 C1 O12 -0.4(5) . . . . ?
Ti4 O14 C1 C19 -179.1(2) . . . . ?
Ti4 O16 C10 O29 26.6(5) . . . . ?
Ti4 O16 C10 C17 -152.4(2) . . . . ?
Ti4 O19 C6 O20 0.4(5) . . . . ?
Ti4 O19 C6 C7 179.94(19) . . . . ?
Ti4 O27 C20 O33 20.4(5) . . . . ?
Ti4 O27 C20 C22 -162.3(2) . . . . ?
Ti5 Ti4 O1 Ni1 -160.2(2) . . . . ?
Ti5 Ti4 O2 Ni3 166.61(11) . . . . ?
Ti5 Ti4 O2 Ti2 4.94(14) . . . . ?
Ti5 O17 C31 O38 -14.6(5) . . . . ?
Ti5 O17 C31 C45 163.2(2) . . . . ?
Ti5 O20 C6 O19 -22.7(4) . . . . ?
Ti5 O20 C6 C7 157.8(2) . . . . ?
Ti5 O25 C28 C41 -10.1(5) . . . . ?
Ti5 O25 C28 C43 171.6(2) . . . . ?
Ti5 O28 C44 C41 16.1(5) . . . . ?
Ti5 O28 C44 C82 -166.2(3) . . . . ?
O1 Ti4 O2 Ni3 -173.78(11) . . . . ?
O1 Ti4 O2 Ti2 24.56(17) . . . . ?
O1 Ti5 O5 Ti2 12.7(2) . . . . ?
O2 Ti4 O1 Ni1 149.73(12) . . . . ?
O2 Ti4 O1 Ti5 -50.03(15) . . . . ?
O3 Ti2 O8 Ti3 -166.11(19) . . . . ?
O3 C5 C14 C40 178.8(3) . . . . ?
O3 C5 C14 C56 -1.4(5) . . . . ?
O4 Ti2 O8 Ti3 102.90(19) 2_567 . . . ?
O4 Ti3 O8 Ti2 -103.56(19) . . . . ?
O5 Ti2 O8 Ti3 -76.3(2) . . . . ?
O5 Ti5 O1 Ni1 -158.79(10) . . . . ?
O5 Ti5 O1 Ti4 38.42(15) . . . . ?
O7 Ti3 O4 Ni3 107.43(9) . . . 2_567 ?
O7 Ti3 O4 Ti2 -78.6(3) . . . 2_567 ?
O7 Ti3 O8 Ti2 -10.6(2) . . . . ?
O7 C2 C8 C34 -175.3(3) . . . . ?
O7 C2 C8 C79 7.0(5) . . . . ?
O8 Ti3 O4 Ni3 -160.37(9) . . . 2_567 ?
O8 Ti3 O4 Ti2 13.6(3) . . . 2_567 ?
O9 Ti2 O8 Ti3 13.7(2) . . . . ?
O9 C2 C8 C34 5.2(4) . . . . ?
O9 C2 C8 C79 -172.5(3) . . . . ?
O10 C5 C14 C40 -1.1(5) . . . . ?
O10 C5 C14 C56 178.7(3) . . . . ?
O11 Ti3 O4 Ni3 21.15(8) . . . 2_567 ?
O11 Ti3 O4 Ti2 -164.9(3) . . . 2_567 ?
O11 C12 C18 C25 1.9(5) . . . . ?
O12 C1 C19 C38 18.0(4) . . . . ?
O12 C1 C19 C62 -161.8(3) . . . . ?
O13 Ti3 O4 Ni3 -66.73(9) . . . 2_567 ?
O13 Ti3 O4 Ti2 107.3(3) . . . 2_567 ?
O13 Ti3 O8 Ti2 162.97(19) . . . . ?
O14 Ti4 O1 Ni1 -40.0(4) . . . . ?
O14 Ti4 O1 Ti5 120.3(4) . . . . ?
O14 Ti4 O2 Ni3 8.45(13) . . . . ?
O14 Ti4 O2 Ti2 -153.21(16) . . . . ?
O14 C1 C19 C38 -163.2(3) . . . . ?
O14 C1 C19 C62 17.0(4) . . . . ?
O16 Ti4 O1 Ni1 48.10(13) . . . . ?
O16 Ti4 O1 Ti5 -151.66(14) . . . . ?
O16 Ti4 O2 Ni3 -80.29(13) . . . . ?
O16 Ti4 O2 Ti2 118.05(16) . . . . ?
O16 C10 C17 C30 20.0(4) . . . . ?
O16 C10 C17 C50 -162.9(3) . . . . ?
O17 Ti5 O1 Ni1 -62.14(10) . . . . ?
O17 Ti5 O1 Ti4 135.06(14) . . . . ?
O17 Ti5 O5 Ti2 -83.7(2) . . . . ?
O17 C31 C45 C60 24.7(5) . . . . ?
O17 C31 C45 C81 -154.9(3) . . . . ?
O18 Ti3 O4 Ni3 21.5(3) . . . 2_567 ?
O18 Ti3 O4 Ti2 -164.5(2) . . . 2_567 ?
O18 Ti3 O8 Ti2 75.8(2) . . . . ?
O19 Ti4 O1 Ni1 -118.01(12) . . . . ?
O19 Ti4 O1 Ti5 42.23(14) . . . . ?
O19 Ti4 O2 Ni3 95.53(12) . . . . ?
O19 Ti4 O2 Ti2 -66.13(16) . . . . ?
O19 C6 C7 C13 -5.1(4) . . . . ?
O19 C6 C7 C46 175.0(3) . . . . ?
O20 Ti5 O1 Ni1 108.45(10) . . . . ?
O20 Ti5 O1 Ti4 -54.35(14) . . . . ?
O20 Ti5 O5 Ti2 103.5(2) . . . . ?
O20 C6 C7 C13 174.4(3) . . . . ?
O20 C6 C7 C46 -5.4(4) . . . . ?
O25 Ti5 O1 Ni1 37.3(3) . . . . ?
O25 Ti5 O1 Ti4 -125.5(2) . . . . ?
O25 Ti5 O5 Ti2 -173.3(2) . . . . ?
O25 C28 C41 C44 -8.9(6) . . . . ?
O27 Ti4 O1 Ni1 -35.25(13) . . . . ?
O27 Ti4 O1 Ti5 124.99(14) . . . . ?
O27 C20 C22 C54 -24.4(5) . . . . ?
O27 C20 C22 C74 157.1(4) . . . . ?
O28 Ti5 O1 Ni1 21.14(9) . . . . ?
O28 Ti5 O1 Ti4 -141.65(15) . . . . ?
O29 C10 C17 C30 -159.1(3) . . . . ?
O29 C10 C17 C50 18.0(5) . . . . ?
O33 C20 C22 C54 153.1(3) . . . . ?
O33 C20 C22 C74 -25.4(5) . . . . ?
O38 C31 C45 C60 -157.4(3) . . . . ?
O38 C31 C45 C81 23.0(5) . . . . ?
C1 C19 C38 C73 -179.5(3) . . . . ?
C1 C19 C62 C101 178.5(4) . . . . ?
C2 C8 C34 C83 -177.2(4) . . . . ?
C2 C8 C79 C105 176.5(4) . . . . ?
C3 C29 C67 C68 0.1(6) . . . . ?
C3 C33 C47 C68 0.2(6) . . . . ?
C4 C3 C29 C67 175.3(3) . . . . ?
C4 C3 C33 C47 -175.4(3) . . . . ?
C5 C14 C40 C59 -178.9(4) . . . . ?
C5 C14 C56 C69 179.4(4) . . . . ?
C6 C7 C13 C36 -177.2(3) . . . . ?
C6 C7 C46 C71 177.9(3) . . . . ?
C7 C13 C36 C64 -1.6(6) . . . . ?
C7 C46 C71 C64 0.3(7) . . . . ?
C8 C34 C83 C102 0.7(7) . . . . ?
C8 C79 C105 C102 0.8(9) . . . . ?
C10 C17 C30 C53 178.4(3) . . . . ?
C10 C17 C50 C63 -178.5(4) . . . . ?
C12 C18 C25 O18 -6.5(5) . . . . ?
C12 C18 C25 C55 172.6(3) . . . . ?
C13 C7 C46 C71 -2.0(5) . . . . ?
C13 C36 C64 C71 -0.2(7) . . . . ?
C14 C40 C59 C65 -0.5(7) . . . . ?
C14 C56 C69 C65 -0.5(8) . . . . ?
C17 C30 C53 C58 -1.0(6) . . . . ?
C17 C50 C63 C58 1.0(7) . . . . ?
C19 C38 C73 C86 1.3(6) . . . . ?
C19 C62 C101 C86 0.8(7) . . . . ?
C20 C22 C54 C87 -178.8(4) . . . . ?
C20 C22 C74 C92 -178.9(4) . . . . ?
C22 C54 C87 C88 -2.5(7) . . . . ?
C22 C74 C92 C88 -2.3(7) . . . . ?
C27 C12 C18 C25 -177.2(3) . . . . ?
C28 C41 C44 O28 4.6(6) . . . . ?
C28 C41 C44 C82 -173.0(4) . . . . ?
C29 C3 C4 O6 7.0(4) . . . . ?
C29 C3 C4 O13 -171.7(3) . . . . ?
C29 C3 C33 C47 1.3(5) . . . . ?
C29 C67 C68 C47 1.4(6) . . . . ?
C30 C17 C50 C63 -1.3(6) . . . . ?
C30 C53 C58 C63 0.6(6) . . . . ?
C31 C45 C60 C98 -179.1(4) . . . . ?
C31 C45 C81 C90 179.0(4) . . . . ?
C33 C3 C4 O6 -176.4(3) . . . . ?
C33 C3 C4 O13 4.9(4) . . . . ?
C33 C3 C29 C67 -1.4(5) . . . . ?
C33 C47 C68 C67 -1.6(6) . . . . ?
C34 C8 C79 C105 -1.2(7) . . . . ?
C34 C83 C102 C105 -1.0(8) . . . . ?
C36 C64 C71 C46 0.8(7) . . . . ?
C38 C19 C62 C101 -1.3(6) . . . . ?
C38 C73 C86 C101 -1.8(7) . . . . ?
C40 C14 C56 C69 -0.8(6) . . . . ?
C40 C59 C65 C69 -0.9(8) . . . . ?
C43 C28 C41 C44 169.3(3) . . . . ?
C45 C60 C98 C99 0.0(6) . . . . ?
C45 C81 C90 C99 0.2(7) . . . . ?
C46 C7 C13 C36 2.7(5) . . . . ?
C50 C17 C30 C53 1.3(5) . . . . ?
C53 C58 C63 C50 -0.6(7) . . . . ?
C54 C22 C74 C92 2.6(6) . . . . ?
C54 C87 C88 C92 2.9(7) . . . . ?
C56 C14 C40 C59 1.4(6) . . . . ?
C59 C65 C69 C56 1.4(8) . . . . ?
C60 C45 C81 C90 -0.6(6) . . . . ?
C60 C98 C99 C90 -0.3(7) . . . . ?
C62 C19 C38 C73 0.3(5) . . . . ?
C73 C86 C101 C62 0.8(7) . . . . ?
C74 C22 C54 C87 -0.3(6) . . . . ?
C79 C8 C34 C83 0.4(6) . . . . ?
C81 C45 C60 C98 0.5(6) . . . . ?
C81 C90 C99 C98 0.2(7) . . . . ?
C83 C102 C105 C79 0.3(9) . . . . ?
C87 C88 C92 C74 -0.6(7) . . . . ?
Ni2 Ti6 O22 Ti7 -138.04(12) . . . . ?
Ni2 O26 C37 C35 -19.9(4) . . . . ?
Ni2 O26 C37 C70 162.1(2) . . . . ?
Ni2 O30 C32 O35 -12.1(5) 2_756 . . . ?
Ni2 O30 C32 C51 167.0(2) 2_756 . . . ?
Ni2 O34 C15 O23 -14.6(5) . . . . ?
Ni2 O34 C15 C21 164.3(2) . . . . ?
Ni2 O36 C24 O39 -45.2(5) 2_756 . . . ?
Ni2 O36 C24 C48 133.7(3) 2_756 . . . ?
Ni2 O37 C26 C35 10.5(5) . . . . ?
Ni2 O37 C26 C85 -168.7(3) . . . . ?
Ti6 Ti7 O15 Ni2 167.07(8) . . . 2_756 ?
Ti6 Ti7 O15 Ti6 4.48(18) . . . 2_756 ?
Ti6 O21 C16 O31 9.6(5) . . . . ?
Ti6 O21 C16 C9 -171.1(2) . . . . ?
Ti6 O23 C15 O34 18.1(5) . . . . ?
Ti6 O23 C15 C21 -160.8(2) . . . . ?
Ti6 O24 C11 O32 -14.5(5) . . . . ?
Ti6 O24 C11 C23 164.8(2) . . . . ?
Ti6 O26 C37 C35 -178.1(2) . . . . ?
Ti6 O26 C37 C70 3.9(5) . . . . ?
Ti7 O31 C16 O21 -18.0(5) . . . . ?
Ti7 O31 C16 C9 162.7(2) . . . . ?
Ti7 O32 C11 O24 9.8(5) . . . . ?
Ti7 O32 C11 C23 -169.5(2) . . . . ?
Ti7 O35 C32 O30 -1.6(5) . . . . ?
Ti7 O35 C32 C51 179.3(2) . . . . ?
Ti7 O39 C24 O36 39.6(5) . . . . ?
Ti7 O39 C24 C48 -139.3(3) . . . . ?
O15 Ti6 O22 Ti7 -129.00(16) 2_756 . . . ?
O15 Ti7 O22 Ti6 124.37(17) . . . . ?
O21 Ti6 O22 Ti7 -39.44(18) . . . . ?
O22 Ti7 O15 Ni2 148.60(11) . . . 2_756 ?
O22 Ti7 O15 Ti6 -13.99(18) . . . 2_756 ?
O23 Ti6 O22 Ti7 140.96(16) . . . . ?
O23 C15 C21 C57 161.6(3) . . . . ?
O23 C15 C21 C104 -16.8(6) . . . . ?
O24 Ti6 O22 Ti7 52.13(17) . . . . ?
O24 C11 C23 C42 4.7(5) . . . . ?
O24 C11 C23 C52 -175.7(3) . . . . ?
O30 C32 C51 C75 -155.4(3) . . . . ?
O30 C32 C51 C84 24.4(5) . . . . ?
O31 Ti7 O15 Ni2 -122.02(12) . . . 2_756 ?
O31 Ti7 O15 Ti6 75.39(17) . . . 2_756 ?
O31 Ti7 O22 Ti6 35.00(18) . . . . ?
O32 Ti7 O22 Ti6 -53.02(17) . . . . ?
O32 C11 C23 C42 -176.0(3) . . . . ?
O32 C11 C23 C52 3.6(5) . . . . ?
O34 C15 C21 C57 -17.4(5) . . . . ?
O34 C15 C21 C104 164.3(4) . . . . ?
O35 Ti7 O15 Ni2 50.53(13) . . . 2_756 ?
O35 Ti7 O15 Ti6 -112.05(17) . . . 2_756 ?
O35 Ti7 O22 Ti6 -140.10(17) . . . . ?
O35 C32 C51 C75 23.7(5) . . . . ?
O35 C32 C51 C84 -156.5(4) . . . . ?
O36 C24 C48 C94 -9.4(5) . . . . ?
O36 C24 C48 C95 175.6(4) . . . . ?
O37 C26 C35 C37 8.3(6) . . . . ?
O39 Ti7 O15 Ni2 -39.47(14) . . . 2_756 ?
O39 Ti7 O15 Ti6 157.95(17) . . . 2_756 ?
O39 Ti7 O22 Ti6 -24.5(5) . . . . ?
O39 C24 C48 C94 169.6(3) . . . . ?
O39 C24 C48 C95 -5.4(5) . . . . ?
C9 C39 C80 C93 -0.4(6) . . . . ?
C9 C49 C97 C93 0.6(6) . . . . ?
C11 C23 C42 C77 178.4(3) . . . . ?
C11 C23 C52 C76 -179.5(3) . . . . ?
C15 C21 C57 C89 -178.6(4) . . . . ?
C15 C21 C104 C112 179.5(5) . . . . ?
C16 C9 C39 C80 179.3(3) . . . . ?
C16 C9 C49 C97 -179.4(3) . . . . ?
C21 C57 C89 C72 -2.0(7) . . . . ?
C21 C104 C112 C72 0.1(11) . . . . ?
C23 C42 C77 C66 1.4(6) . . . . ?
C23 C52 C76 C66 0.8(6) . . . . ?
C24 C48 C94 C106 -174.8(4) . . . . ?
C24 C48 C95 C109 172.9(5) . . . . ?
C26 C35 C37 O26 -2.4(6) . . . . ?
C26 C35 C37 C70 175.6(3) . . . . ?
C32 C51 C75 C100 -178.0(4) . . . . ?
C32 C51 C84 C91 175.6(4) . . . . ?
C39 C9 C16 O21 1.6(4) . . . . ?
C39 C9 C16 O31 -179.1(3) . . . . ?
C39 C9 C49 C97 0.1(5) . . . . ?
C39 C80 C93 C97 1.1(7) . . . . ?
C42 C23 C52 C76 0.1(6) . . . . ?
C48 C94 C106 C108 2.2(8) . . . . ?
C48 C95 C109 C108 1.7(9) . . . . ?
C49 C9 C16 O21 -178.9(3) . . . . ?
C49 C9 C16 O31 0.4(5) . . . . ?
C49 C9 C39 C80 -0.3(5) . . . . ?
C51 C75 C100 C103 1.8(7) . . . . ?
C51 C84 C91 C103 3.1(8) . . . . ?
C52 C23 C42 C77 -1.2(6) . . . . ?
C57 C21 C104 C112 1.1(9) . . . . ?
C75 C51 C84 C91 -4.6(7) . . . . ?
C75 C100 C103 C91 -3.4(8) . . . . ?
C76 C66 C77 C42 -0.5(7) . . . . ?
C77 C66 C76 C52 -0.6(7) . . . . ?
C80 C93 C97 C49 -1.3(7) . . . . ?
C84 C51 C75 C100 2.2(6) . . . . ?
C84 C91 C103 C100 1.0(9) . . . . ?
C85 C26 C35 C37 -172.5(4) . . . . ?
C89 C72 C112 C104 -2.3(10) . . . . ?
C94 C48 C95 C109 -2.1(7) . . . . ?
C94 C106 C108 C109 -2.6(10) . . . . ?
C95 C48 C94 C106 0.1(6) . . . . ?
C104 C21 C57 C89 -0.2(7) . . . . ?
C106 C108 C109 C95 0.7(10) . . . . ?
C112 C72 C89 C57 3.2(8) . . . . ?
